data_7708339
loop_
_publ_author_name
'Wallach, Chistoph'
'Selic, Yasmin'
'Witzel, Benedikt'
'Klein, Wilhelm'
'F\"assler, Thomas F'

_publ_section_title
;
 Filled Trivacant Icosahedra as Building Fragments in 17-atomic Endohedral
 Germanides [TM2@Ge17]n- (TM = Co, Ni)
;
_journal_name_full 'Dalton Transactions'
_journal_paper_doi 10.1039/D1DT03078G
_journal_year 2021
_chemical_formula_moiety '2(C18 H36 K N2 O6), 4(K), 15(H3 N), Co2 Ge17'
_chemical_formula_sum 'C36 H117 Co2 Ge17 K6 N19 O12'
_chemical_formula_weight 2594.97
_space_group_crystal_system monoclinic
_space_group_IT_number 14
_space_group_name_Hall '-P 2ybc'
_space_group_name_H-M_alt 'P 1 21/c 1'
_atom_sites_solution_hydrogens mixed
_atom_sites_solution_primary direct
_atom_sites_solution_secondary difmap
_audit_creation_method SHELXL-2014/7
_audit_update_record
;
2021-04-30 deposited with the CCDC.	2021-09-13 downloaded from the CCDC.
;
_cell_angle_alpha 90
_cell_angle_beta 110.634(2)
_cell_angle_gamma 90.000(2)
_cell_formula_units_Z 4
_cell_length_a 19.6865(6)
_cell_length_b 32.1696(10)
_cell_length_c 15.3982(4)
_cell_measurement_reflns_used 28227
_cell_measurement_temperature 150(2)
_cell_measurement_theta_max 26.28
_cell_measurement_theta_min 1.30
_cell_volume 9126.2(5)
_computing_cell_refinement 'STOE X-AREA 1.76'
_computing_data_collection 'STOE X-AREA 1.76'
_computing_data_reduction 'STOE X-AREA 1.76'
_computing_molecular_graphics 'DIAMOND 3.2k'
_computing_structure_refinement SHELXL-2014/7
_computing_structure_solution SHELXS-97
_diffrn_ambient_temperature 150(2)
_diffrn_detector_area_resol_mean 5.81
_diffrn_measured_fraction_theta_full 0.999
_diffrn_measured_fraction_theta_max 0.999
_diffrn_measurement_device_type 'STOE StadiVari'
_diffrn_measurement_method '\w scans'
_diffrn_radiation_type MoK\a
_diffrn_radiation_wavelength 0.71073
_diffrn_reflns_av_R_equivalents 0.1763
_diffrn_reflns_av_unetI/netI 0.0555
_diffrn_reflns_Laue_measured_fraction_full 0.999
_diffrn_reflns_Laue_measured_fraction_max 0.999
_diffrn_reflns_limit_h_max 24
_diffrn_reflns_limit_h_min -24
_diffrn_reflns_limit_k_max 39
_diffrn_reflns_limit_k_min -39
_diffrn_reflns_limit_l_max 18
_diffrn_reflns_limit_l_min -18
_diffrn_reflns_number 277912
_diffrn_reflns_point_group_measured_fraction_full 0.999
_diffrn_reflns_point_group_measured_fraction_max 0.999
_diffrn_reflns_theta_full 25.242
_diffrn_reflns_theta_max 26.000
_diffrn_reflns_theta_min 2.722
_diffrn_source 'Genix 3D HF Mo'
_exptl_absorpt_coefficient_mu 6.181
_exptl_absorpt_correction_T_max 1.000
_exptl_absorpt_correction_T_min 0.481
_exptl_absorpt_correction_type empirical
_exptl_absorpt_process_details 'STOE X-AREA 1.76'
_exptl_crystal_colour brown
_exptl_crystal_density_diffrn 1.889
_exptl_crystal_description block
_exptl_crystal_F_000 5096
_exptl_crystal_size_max 0.2
_exptl_crystal_size_mid 0.1
_exptl_crystal_size_min 0.1
_refine_diff_density_max 1.553
_refine_diff_density_min -1.455
_refine_diff_density_rms 0.154
_refine_ls_extinction_coef 0.00029(3)
_refine_ls_extinction_expression Fc^*^=kFc[1+0.001xFc^2^\l^3^/sin(2\q)]^-1/4^
_refine_ls_extinction_method 'SHELXL-2014/7 (Sheldrick 2014'
_refine_ls_goodness_of_fit_ref 1.027
_refine_ls_hydrogen_treatment constr
_refine_ls_matrix_type full
_refine_ls_number_parameters 834
_refine_ls_number_reflns 17914
_refine_ls_number_restraints 6
_refine_ls_restrained_S_all 1.028
_refine_ls_R_factor_all 0.0683
_refine_ls_R_factor_gt 0.0472
_refine_ls_shift/su_max 0.001
_refine_ls_shift/su_mean 0.000
_refine_ls_structure_factor_coef Fsqd
_refine_ls_weighting_details 'w=1/[\s^2^(Fo^2^)+(0.0484P)^2^+34.3816P] where P=(Fo^2^+2Fc^2^)/3'
_refine_ls_weighting_scheme calc
_refine_ls_wR_factor_gt 0.1053
_refine_ls_wR_factor_ref 0.1142
_reflns_number_gt 13812
_reflns_number_total 17914
_reflns_threshold_expression 'I > 2\s(I)'
_cod_data_source_file d1dt03078g2.cif
_cod_data_source_block BW514
_cod_original_sg_symbol_H-M 'P 21/c'
_cod_database_code 7708339
_shelx_shelxl_version_number 2014/7
_shelx_space_group_comment
;
The symmetry employed for this shelxl refinement is uniquely defined
by the following loop, which should always be used as a source of
symmetry information in preference to the above space-group names.
They are only intended as comments.
;

loop_
_space_group_symop_operation_xyz
'x, y, z'
'-x, y+1/2, -z+1/2'
'-x, -y, -z'
'x, -y-1/2, z-1/2'

loop_
_atom_site_label
_atom_site_type_symbol
_atom_site_fract_x
_atom_site_fract_y
_atom_site_fract_z
_atom_site_U_iso_or_equiv
_atom_site_adp_type
_atom_site_occupancy
_atom_site_site_symmetry_order
_atom_site_calc_flag
_atom_site_refinement_flags_posn
_atom_site_refinement_flags_adp
_atom_site_refinement_flags_occupancy
_atom_site_disorder_assembly
_atom_site_disorder_group
Ge1 Ge 0.23319(3) 0.35508(2) 0.21080(4) 0.02394(14) Uani 1 1 d . . . . .
Ge2 Ge 0.26085(3) 0.43397(2) 0.25608(4) 0.02232(14) Uani 1 1 d . . . . .
Ge3 Ge 0.23084(3) 0.41524(2) 0.07762(4) 0.02504(15) Uani 1 1 d . . . . .
Ge4 Ge 0.28727(4) 0.33861(2) 0.08129(4) 0.02565(15) Uani 1 1 d . . . . .
Ge5 Ge 0.37930(3) 0.32129(2) 0.25630(4) 0.02260(14) Uani 1 1 d . . . . .
Ge6 Ge 0.36089(3) 0.37947(2) 0.36407(4) 0.02227(14) Uani 1 1 d . . . . .
Ge7 Ge 0.34839(4) 0.46344(2) 0.17119(5) 0.02501(15) Uani 1 1 d . . . . .
Ge8 Ge 0.36633(4) 0.40367(2) 0.06508(5) 0.02885(16) Uani 1 1 d . . . . .
Ge9 Ge 0.45771(3) 0.39959(2) 0.26542(4) 0.02383(15) Uani 1 1 d . . . . .
Ge10 Ge 0.55172(4) 0.46880(2) 0.35928(5) 0.02638(15) Uani 1 1 d . . . . .
Ge11 Ge 0.52577(4) 0.41127(2) 0.46688(4) 0.02376(14) Uani 1 1 d . . . . .
Ge12 Ge 0.54621(4) 0.32393(2) 0.30933(4) 0.02396(15) Uani 1 1 d . . . . .
Ge13 Ge 0.57227(4) 0.37669(2) 0.19648(4) 0.02628(15) Uani 1 1 d . . . . .
Ge14 Ge 0.65539(3) 0.44034(2) 0.29697(5) 0.02587(15) Uani 1 1 d . . . . .
Ge15 Ge 0.67483(3) 0.42715(2) 0.47445(5) 0.02589(15) Uani 1 1 d . . . . .
Ge16 Ge 0.69002(3) 0.36369(2) 0.36260(5) 0.02533(15) Uani 1 1 d . . . . .
Ge17 Ge 0.62025(4) 0.35010(2) 0.48085(4) 0.02522(15) Uani 1 1 d . . . . .
Co1 Co 0.34006(4) 0.39042(2) 0.20293(5) 0.01513(16) Uani 1 1 d . . . . .
Co2 Co 0.57443(4) 0.39634(2) 0.34733(5) 0.01604(16) Uani 1 1 d . . . . .
K1 K 0.39431(8) 0.49235(5) 0.41076(11) 0.0356(3) Uani 1 1 d . . . . .
K2 K 0.44599(10) 0.30594(6) 0.04695(14) 0.0524(5) Uani 1 1 d . . . . .
K3 K 0.50295(10) 0.47932(8) 0.10686(15) 0.0633(6) Uani 1 1 d . . . . .
K4 K 0.46005(10) 0.29907(6) 0.49350(12) 0.0509(5) Uani 1 1 d . . . . .
K5 K 0.09015(7) 0.12700(4) 0.10873(8) 0.0214(3) Uani 1 1 d . . . . .
N1 N 0.0652(3) 0.11138(17) 0.2869(3) 0.0280(12) Uani 1 1 d . . . . .
N2 N 0.1143(3) 0.14451(19) -0.0687(4) 0.0330(13) Uani 1 1 d . . . . .
O1 O 0.1502(2) 0.05320(14) 0.2184(3) 0.0278(10) Uani 1 1 d . . . . .
O2 O 0.1931(3) 0.07680(15) 0.0670(3) 0.0330(11) Uani 1 1 d . . . . .
O3 O 0.1386(3) 0.20832(15) 0.0755(3) 0.0348(11) Uani 1 1 d . . . . .
O4 O 0.1354(3) 0.18849(14) 0.2525(3) 0.0344(11) Uani 1 1 d . . . . .
O5 O -0.0553(2) 0.11390(15) 0.1020(3) 0.0302(10) Uani 1 1 d . . . . .
O6 O -0.0271(2) 0.11599(15) -0.0659(3) 0.0299(10) Uani 1 1 d . . . . .
C1 C 0.0906(4) 0.0692(2) 0.3241(5) 0.0337(16) Uani 1 1 d . . . . .
H1A H 0.0533 0.0486 0.2905 0.040 Uiso 1 1 calc R U . . .
H1B H 0.0958 0.0682 0.3904 0.040 Uiso 1 1 calc R U . . .
C2 C 0.1619(4) 0.0573(2) 0.3150(4) 0.0282(14) Uani 1 1 d . . . . .
H2A H 0.1988 0.0790 0.3431 0.034 Uiso 1 1 calc R U . . .
H2B H 0.1795 0.0307 0.3475 0.034 Uiso 1 1 calc R U . . .
C3 C 0.2134(4) 0.0373(2) 0.2048(5) 0.0333(15) Uani 1 1 d . . . . .
H3A H 0.2248 0.0092 0.2324 0.040 Uiso 1 1 calc R U . . .
H3B H 0.2554 0.0557 0.2356 0.040 Uiso 1 1 calc R U . . .
C4 C 0.1997(4) 0.0353(2) 0.1028(5) 0.0371(16) Uani 1 1 d . . . . .
H4A H 0.2403 0.0208 0.0918 0.045 Uiso 1 1 calc R U . . .
H4B H 0.1545 0.0196 0.0709 0.045 Uiso 1 1 calc R U . . .
C5 C 0.1816(5) 0.0769(3) -0.0298(5) 0.048(2) Uani 1 1 d . . . . .
H5A H 0.1348 0.0632 -0.0645 0.058 Uiso 1 1 calc R U . . .
H5B H 0.2208 0.0611 -0.0412 0.058 Uiso 1 1 calc R U . . .
C6 C 0.1807(5) 0.1208(3) -0.0636(6) 0.051(2) Uani 1 1 d . . . . .
H6A H 0.2238 0.1356 -0.0215 0.062 Uiso 1 1 calc R U . . .
H6B H 0.1845 0.1202 -0.1260 0.062 Uiso 1 1 calc R U . . .
C7 C 0.1269(4) 0.1891(3) -0.0784(5) 0.0428(19) Uani 1 1 d . . . . .
H7A H 0.0793 0.2034 -0.1015 0.051 Uiso 1 1 calc R U . . .
H7B H 0.1498 0.1925 -0.1258 0.051 Uiso 1 1 calc R U . . .
C8 C 0.1736(4) 0.2099(3) 0.0090(6) 0.0444(19) Uani 1 1 d . . . . .
H8A H 0.2211 0.1956 0.0338 0.053 Uiso 1 1 calc R U . . .
H8B H 0.1821 0.2392 -0.0039 0.053 Uiso 1 1 calc R U . . .
C9 C 0.1791(5) 0.2313(2) 0.1579(6) 0.046(2) Uani 1 1 d . . . . .
H9A H 0.1858 0.2603 0.1416 0.055 Uiso 1 1 calc R U . . .
H9B H 0.2275 0.2186 0.1879 0.055 Uiso 1 1 calc R U . . .
C10 C 0.1382(5) 0.2303(2) 0.2221(6) 0.048(2) Uani 1 1 d . . . . .
H10A H 0.1624 0.2484 0.2762 0.058 Uiso 1 1 calc R U . . .
H10B H 0.0884 0.2409 0.1902 0.058 Uiso 1 1 calc R U . . .
C11 C 0.1006(5) 0.1862(2) 0.3195(5) 0.0444(19) Uani 1 1 d . . . . .
H11A H 0.0489 0.1940 0.2903 0.053 Uiso 1 1 calc R U . . .
H11B H 0.1240 0.2058 0.3708 0.053 Uiso 1 1 calc R U . . .
C12 C 0.1064(4) 0.1429(2) 0.3566(4) 0.0389(18) Uani 1 1 d . . . . .
H12A H 0.1582 0.1348 0.3813 0.047 Uiso 1 1 calc R U . . .
H12B H 0.0883 0.1426 0.4090 0.047 Uiso 1 1 calc R U . . .
C13 C -0.0128(4) 0.1152(3) 0.2687(5) 0.0409(19) Uani 1 1 d . . . . .
H13A H -0.0260 0.1450 0.2630 0.049 Uiso 1 1 calc R U . . .
H13B H -0.0234 0.1039 0.3223 0.049 Uiso 1 1 calc R U . . .
C14 C -0.0592(4) 0.0931(3) 0.1822(5) 0.0397(17) Uani 1 1 d . . . . .
H14A H -0.0423 0.0640 0.1833 0.048 Uiso 1 1 calc R U . . .
H14B H -0.1102 0.0924 0.1796 0.048 Uiso 1 1 calc R U . . .
C15 C -0.1010(4) 0.0939(2) 0.0188(5) 0.0366(16) Uani 1 1 d . . . . .
H15A H -0.1514 0.0923 0.0181 0.044 Uiso 1 1 calc R U . . .
H15B H -0.0836 0.0652 0.0156 0.044 Uiso 1 1 calc R U . . .
C16 C -0.0988(4) 0.1186(2) -0.0622(5) 0.0353(16) Uani 1 1 d . . . . .
H16A H -0.1347 0.1076 -0.1202 0.042 Uiso 1 1 calc R U . . .
H16B H -0.1111 0.1480 -0.0554 0.042 Uiso 1 1 calc R U . . .
C17 C -0.0196(4) 0.1403(2) -0.1392(4) 0.0349(16) Uani 1 1 d . . . . .
H17A H -0.0218 0.1702 -0.1256 0.042 Uiso 1 1 calc R U . . .
H17B H -0.0597 0.1339 -0.1980 0.042 Uiso 1 1 calc R U . . .
C18 C 0.0517(4) 0.1304(3) -0.1487(4) 0.0388(17) Uani 1 1 d . . . . .
H18A H 0.0552 0.1000 -0.1557 0.047 Uiso 1 1 calc R U . . .
H18B H 0.0536 0.1437 -0.2057 0.047 Uiso 1 1 calc R U . . .
K6 K 0.84437(7) 0.14359(4) 0.48074(9) 0.0209(3) Uani 1 1 d . . . . .
N3 N 0.9131(3) 0.06109(16) 0.5532(4) 0.0254(11) Uani 1 1 d . . . . .
N4 N 0.7761(3) 0.22582(16) 0.4085(3) 0.0233(11) Uani 1 1 d . . . . .
O7 O 0.7991(3) 0.07161(14) 0.3724(3) 0.0305(10) Uani 1 1 d . . . . .
O8 O 0.7567(2) 0.15108(14) 0.2915(3) 0.0305(10) Uani 1 1 d . . . . .
O9 O 0.7461(2) 0.17947(13) 0.5543(3) 0.0262(9) Uani 1 1 d . . . . .
O10 O 0.8328(2) 0.11030(14) 0.6463(3) 0.0264(9) Uani 1 1 d . . . . .
O11 O 0.9953(2) 0.13415(14) 0.5291(3) 0.0264(9) Uani 1 1 d . . . . .
O12 O 0.9343(2) 0.21558(13) 0.4972(3) 0.0251(9) Uani 1 1 d . . . . .
C19 C 0.8693(4) 0.0272(2) 0.4943(5) 0.0321(15) Uani 1 1 d . . . . .
H19A H 0.8259 0.0224 0.5113 0.039 Uiso 1 1 calc R U . . .
H19B H 0.8983 0.0013 0.5076 0.039 Uiso 1 1 calc R U . . .
C20 C 0.8452(4) 0.0361(2) 0.3922(5) 0.0346(16) Uani 1 1 d . . . . .
H20A H 0.8879 0.0414 0.3741 0.041 Uiso 1 1 calc R U . . .
H20B H 0.8187 0.0119 0.3565 0.041 Uiso 1 1 calc R U . . .
C21 C 0.7647(4) 0.0776(2) 0.2751(4) 0.0357(16) Uani 1 1 d . . . . .
H21A H 0.7367 0.0524 0.2468 0.043 Uiso 1 1 calc R U . . .
H21B H 0.8019 0.0822 0.2465 0.043 Uiso 1 1 calc R U . . .
C22 C 0.7153(4) 0.1141(2) 0.2572(5) 0.0368(16) Uani 1 1 d . . . . .
H22A H 0.6884 0.1168 0.1897 0.044 Uiso 1 1 calc R U . . .
H22B H 0.6796 0.1101 0.2883 0.044 Uiso 1 1 calc R U . . .
C23 C 0.7107(4) 0.1869(2) 0.2630(5) 0.0397(17) Uani 1 1 d . . . . .
H23A H 0.6680 0.1838 0.2824 0.048 Uiso 1 1 calc R U . . .
H23B H 0.6930 0.1894 0.1946 0.048 Uiso 1 1 calc R U . . .
C24 C 0.7524(4) 0.2256(2) 0.3065(4) 0.0338(15) Uani 1 1 d . . . . .
H24A H 0.7957 0.2280 0.2881 0.041 Uiso 1 1 calc R U . . .
H24B H 0.7215 0.2503 0.2820 0.041 Uiso 1 1 calc R U . . .
C25 C 0.7133(4) 0.2328(2) 0.4385(5) 0.0311(15) Uani 1 1 d . . . . .
H25A H 0.6721 0.2156 0.3996 0.037 Uiso 1 1 calc R U . . .
H25B H 0.6985 0.2623 0.4276 0.037 Uiso 1 1 calc R U . . .
C26 C 0.7280(4) 0.2228(2) 0.5385(5) 0.0327(15) Uani 1 1 d . . . . .
H26A H 0.7687 0.2400 0.5785 0.039 Uiso 1 1 calc R U . . .
H26B H 0.6845 0.2290 0.5543 0.039 Uiso 1 1 calc R U . . .
C27 C 0.7547(4) 0.1674(2) 0.6465(5) 0.0312(15) Uani 1 1 d . . . . .
H27A H 0.7110 0.1755 0.6603 0.037 Uiso 1 1 calc R U . . .
H27B H 0.7970 0.1821 0.6909 0.037 Uiso 1 1 calc R U . . .
C28 C 0.7658(4) 0.1216(2) 0.6580(5) 0.0320(15) Uani 1 1 d . . . . .
H28A H 0.7673 0.1133 0.7205 0.038 Uiso 1 1 calc R U . . .
H28B H 0.7248 0.1070 0.6114 0.038 Uiso 1 1 calc R U . . .
C29 C 0.8460(4) 0.0673(2) 0.6630(5) 0.0310(14) Uani 1 1 d . . . . .
H29A H 0.8053 0.0511 0.6199 0.037 Uiso 1 1 calc R U . . .
H29B H 0.8499 0.0605 0.7273 0.037 Uiso 1 1 calc R U . . .
C30 C 0.9164(4) 0.0559(2) 0.6486(4) 0.0290(14) Uani 1 1 d . . . . .
H30A H 0.9561 0.0734 0.6897 0.035 Uiso 1 1 calc R U . . .
H30B H 0.9284 0.0266 0.6672 0.035 Uiso 1 1 calc R U . . .
C31 C 0.9869(4) 0.0604(2) 0.5493(5) 0.0303(14) Uani 1 1 d . . . . .
H31A H 0.9831 0.0558 0.4842 0.036 Uiso 1 1 calc R U . . .
H31B H 1.0137 0.0366 0.5864 0.036 Uiso 1 1 calc R U . . .
C32 C 1.0299(4) 0.0995(2) 0.5845(5) 0.0303(14) Uani 1 1 d . . . . .
H32A H 1.0343 0.1044 0.6498 0.036 Uiso 1 1 calc R U . . .
H32B H 1.0794 0.0962 0.5827 0.036 Uiso 1 1 calc R U . . .
C33 C 1.0371(3) 0.1716(2) 0.5592(4) 0.0257(13) Uani 1 1 d . . . . .
H33A H 1.0877 0.1668 0.5625 0.031 Uiso 1 1 calc R U . . .
H33B H 1.0382 0.1794 0.6219 0.031 Uiso 1 1 calc R U . . .
C34 C 1.0040(3) 0.2055(2) 0.4929(5) 0.0271(13) Uani 1 1 d . . . . .
H34A H 1.0358 0.2303 0.5087 0.033 Uiso 1 1 calc R U . . .
H34B H 0.9985 0.1967 0.4292 0.033 Uiso 1 1 calc R U . . .
C35 C 0.9030(4) 0.2506(2) 0.4413(5) 0.0352(16) Uani 1 1 d . . . . .
H35A H 0.8985 0.2450 0.3762 0.042 Uiso 1 1 calc R U . . .
H35B H 0.9350 0.2750 0.4633 0.042 Uiso 1 1 calc R U . . .
C36 C 0.8287(4) 0.2597(2) 0.4458(5) 0.0292(14) Uani 1 1 d . . . . .
H36A H 0.8339 0.2648 0.5112 0.035 Uiso 1 1 calc R U . . .
H36B H 0.8095 0.2855 0.4103 0.035 Uiso 1 1 calc R U . . .
N5 N 0.3277(4) 0.2446(3) 0.4172(7) 0.082(3) Uani 1 1 d . . . . .
H5C H 0.2955 0.2405 0.4467 0.123 Uiso 1 1 d R U . . .
H5D H 0.3247 0.2232 0.3774 0.123 Uiso 1 1 d R U . . .
H5E H 0.3173 0.2689 0.3850 0.123 Uiso 1 1 d R U . . .
N6 N 0.4936(5) 0.2194(3) 0.3939(6) 0.069(2) Uani 1 1 d . . . . .
H6C H 0.5239 0.1998 0.3854 0.104 Uiso 1 1 calc R U . . .
H6D H 0.5173 0.2442 0.4079 0.104 Uiso 1 1 calc R U . . .
H6E H 0.4542 0.2221 0.3409 0.104 Uiso 1 1 calc R U . . .
N7 N 0.5627(4) 0.2509(2) 0.6365(5) 0.058(2) Uani 1 1 d . . . . .
H7C H 0.5942 0.2585 0.6080 0.087 Uiso 1 1 d R U . . .
H7D H 0.5755 0.2254 0.6631 0.087 Uiso 1 1 d R U . . .
H7E H 0.5642 0.2698 0.6809 0.087 Uiso 1 1 d R U . . .
N8 N 0.3838(7) 0.2815(4) 0.6344(9) 0.127(5) Uani 1 1 d . . . . .
H8C H 0.3702 0.3059 0.6532 0.190 Uiso 1 1 calc R U . . .
H8D H 0.4149 0.2678 0.6845 0.190 Uiso 1 1 calc R U . . .
H8E H 0.3438 0.2655 0.6071 0.190 Uiso 1 1 calc R U . . .
N9 N 0.5130(5) 0.3472(3) 0.6752(7) 0.079(3) Uani 1 1 d . . . . .
H9C H 0.5324 0.3293 0.7232 0.118 Uiso 1 1 calc R U . . .
H9D H 0.4751 0.3610 0.6827 0.118 Uiso 1 1 calc R U . . .
H9E H 0.5475 0.3659 0.6740 0.118 Uiso 1 1 calc R U . . .
N10 N 0.6245(4) 0.4776(3) 0.0334(6) 0.057(2) Uani 1 1 d . . . . .
H10C H 0.6516 0.4995 0.0274 0.086 Uiso 1 1 d R U . . .
H10D H 0.6255 0.4572 -0.0072 0.086 Uiso 1 1 d R U . . .
H10E H 0.6429 0.4675 0.0923 0.086 Uiso 1 1 d R U . . .
N11 N 0.5626(5) 0.5598(4) 0.1276(7) 0.092(3) Uani 1 1 d . . . . .
H11C H 0.5274 0.5788 0.1238 0.138 Uiso 1 1 calc R U . . .
H11D H 0.5808 0.5647 0.0819 0.138 Uiso 1 1 calc R U . . .
H11E H 0.5988 0.5620 0.1839 0.138 Uiso 1 1 calc R U . . .
N12 N 0.3123(8) 0.1530(3) 0.3167(10) 0.118(5) Uani 1 1 d . . . . .
H12C H 0.3282 0.1329 0.3608 0.178 Uiso 1 1 d R U . . .
H12D H 0.3394 0.1526 0.2795 0.178 Uiso 1 1 d R U . . .
H12E H 0.2649 0.1482 0.2818 0.178 Uiso 1 1 d R U . . .
N13 N 0.3742(5) 0.0888(3) 0.1190(6) 0.073(2) Uani 1 1 d . . . . .
H13C H 0.3893 0.0634 0.1445 0.110 Uiso 1 1 d R U . . .
H13D H 0.3546 0.0864 0.0562 0.110 Uiso 1 1 d R U . . .
H13E H 0.3401 0.0989 0.1409 0.110 Uiso 1 1 d R U . . .
N14 N 0.5602(6) 0.0626(3) 0.2750(9) 0.095(3) Uani 1 1 d . . . . .
H14C H 0.5355 0.0485 0.3057 0.142 Uiso 1 1 d R U . . .
H14D H 0.6046 0.0508 0.2872 0.142 Uiso 1 1 d R U . . .
H14E H 0.5349 0.0617 0.2129 0.142 Uiso 1 1 d R U . . .
N15 N 0.5886(5) 0.1352(3) 0.4396(7) 0.080(3) Uani 1 1 d . . . . .
H15C H 0.5764 0.1199 0.4816 0.119 Uiso 1 1 d R U . . .
H15D H 0.6366 0.1418 0.4636 0.119 Uiso 1 1 d R U . . .
H15E H 0.5796 0.1202 0.3866 0.119 Uiso 1 1 d R U . . .
N16 N 0.8240(3) 0.17896(18) 0.1347(4) 0.0361(13) Uani 1 1 d . . . . .
H16C H 0.8432 0.2036 0.1613 0.054 Uiso 1 1 d R U . . .
H16D H 0.8587 0.1638 0.1228 0.054 Uiso 1 1 d R U . . .
H16E H 0.8074 0.1646 0.1741 0.054 Uiso 1 1 d R U . . .
N17 N 0.9349(4) 0.2611(3) 0.2102(5) 0.064(2) Uani 1 1 d . . . . .
H17C H 0.9276 0.2598 0.1485 0.095 Uiso 1 1 d R U . . .
H17D H 0.9819 0.2546 0.2435 0.095 Uiso 1 1 d R U . . .
H17E H 0.9251 0.2872 0.2250 0.095 Uiso 1 1 d R U . . .
N18 N 0.1017(7) 0.0076(4) 0.7818(9) 0.108(4) Uani 1 1 d . U . . .
H18C H 0.1446 -0.0022 0.8220 0.162 Uiso 1 1 d R U . . .
H18D H 0.1086 0.0331 0.7608 0.162 Uiso 1 1 d R U . . .
H18E H 0.0843 -0.0102 0.7330 0.162 Uiso 1 1 d R U . . .
N19 N 0.9874(4) 0.0141(2) 0.8942(5) 0.0441(15) Uani 1 1 d . . . . .
H19C H 1.0198 0.0109 0.8649 0.066 Uiso 1 1 d R U . . .
H19D H 0.9794 0.0417 0.8996 0.066 Uiso 1 1 d R U . . .
H19E H 0.9448 0.0015 0.8607 0.066 Uiso 1 1 d R U . . .

loop_
_atom_site_aniso_label
_atom_site_aniso_U_11
_atom_site_aniso_U_22
_atom_site_aniso_U_33
_atom_site_aniso_U_23
_atom_site_aniso_U_13
_atom_site_aniso_U_12
Ge1 0.0173(3) 0.0289(3) 0.0267(3) -0.0031(3) 0.0091(3) -0.0065(3)
Ge2 0.0181(3) 0.0276(3) 0.0230(3) -0.0033(3) 0.0095(2) 0.0032(2)
Ge3 0.0199(3) 0.0326(4) 0.0185(3) 0.0001(3) 0.0016(2) 0.0056(3)
Ge4 0.0267(3) 0.0270(3) 0.0218(3) -0.0078(3) 0.0067(3) -0.0011(3)
Ge5 0.0251(3) 0.0182(3) 0.0231(3) 0.0019(2) 0.0068(3) 0.0017(2)
Ge6 0.0230(3) 0.0288(3) 0.0159(3) 0.0018(2) 0.0079(2) 0.0025(3)
Ge7 0.0267(3) 0.0227(3) 0.0281(3) 0.0030(3) 0.0127(3) 0.0015(3)
Ge8 0.0382(4) 0.0316(4) 0.0240(3) 0.0024(3) 0.0200(3) 0.0030(3)
Ge9 0.0124(3) 0.0293(3) 0.0274(3) 0.0037(3) 0.0040(2) 0.0002(2)
Ge10 0.0292(4) 0.0192(3) 0.0332(4) -0.0003(3) 0.0139(3) 0.0032(3)
Ge11 0.0257(3) 0.0267(3) 0.0228(3) -0.0027(3) 0.0133(3) 0.0016(3)
Ge12 0.0248(3) 0.0204(3) 0.0257(3) -0.0020(3) 0.0077(3) 0.0010(3)
Ge13 0.0271(3) 0.0345(4) 0.0200(3) -0.0032(3) 0.0117(3) -0.0029(3)
Ge14 0.0205(3) 0.0288(4) 0.0309(3) 0.0023(3) 0.0121(3) -0.0043(3)
Ge15 0.0172(3) 0.0313(4) 0.0259(3) -0.0066(3) 0.0036(3) -0.0028(3)
Ge16 0.0161(3) 0.0324(4) 0.0289(3) 0.0010(3) 0.0097(3) 0.0067(3)
Ge17 0.0227(3) 0.0310(4) 0.0204(3) 0.0057(3) 0.0057(3) 0.0048(3)
Co1 0.0130(3) 0.0183(4) 0.0143(3) 0.0007(3) 0.0051(3) 0.0010(3)
Co2 0.0117(4) 0.0191(4) 0.0176(4) -0.0005(3) 0.0055(3) 0.0012(3)
K1 0.0262(7) 0.0397(8) 0.0357(8) -0.0157(7) 0.0044(6) 0.0038(6)
K2 0.0387(9) 0.0474(10) 0.0636(11) -0.0283(9) 0.0087(8) 0.0086(8)
K3 0.0317(9) 0.0895(16) 0.0707(13) 0.0554(12) 0.0204(9) 0.0046(9)
K4 0.0474(10) 0.0517(11) 0.0416(9) 0.0241(8) 0.0008(8) -0.0050(8)
K5 0.0217(6) 0.0242(6) 0.0193(6) 0.0004(5) 0.0083(5) 0.0004(5)
N1 0.033(3) 0.032(3) 0.020(2) 0.010(2) 0.011(2) 0.014(2)
N2 0.034(3) 0.044(3) 0.025(3) 0.009(2) 0.017(2) 0.007(3)
O1 0.030(2) 0.030(2) 0.024(2) 0.0025(18) 0.0113(19) 0.0074(19)
O2 0.040(3) 0.033(3) 0.032(2) 0.001(2) 0.021(2) 0.007(2)
O3 0.033(3) 0.030(3) 0.038(3) 0.006(2) 0.009(2) -0.010(2)
O4 0.052(3) 0.021(2) 0.028(2) -0.0038(18) 0.011(2) 0.005(2)
O5 0.022(2) 0.035(3) 0.033(2) 0.002(2) 0.0087(19) -0.0031(19)
O6 0.025(2) 0.033(3) 0.028(2) 0.0007(19) 0.0047(18) 0.0056(19)
C1 0.046(4) 0.033(4) 0.025(3) 0.014(3) 0.015(3) 0.004(3)
C2 0.032(3) 0.028(3) 0.023(3) 0.009(3) 0.008(3) 0.005(3)
C3 0.035(4) 0.029(4) 0.037(4) 0.006(3) 0.014(3) 0.012(3)
C4 0.044(4) 0.031(4) 0.044(4) 0.005(3) 0.025(3) 0.013(3)
C5 0.056(5) 0.068(6) 0.030(4) 0.010(4) 0.026(4) 0.032(4)
C6 0.053(5) 0.079(6) 0.036(4) 0.026(4) 0.033(4) 0.028(5)
C7 0.048(5) 0.051(5) 0.036(4) 0.019(3) 0.024(4) 0.002(4)
C8 0.038(4) 0.048(5) 0.051(5) 0.022(4) 0.022(4) -0.005(3)
C9 0.052(5) 0.019(3) 0.054(5) -0.002(3) 0.003(4) -0.008(3)
C10 0.066(6) 0.024(4) 0.046(4) -0.003(3) 0.008(4) 0.002(4)
C11 0.064(5) 0.037(4) 0.030(4) -0.005(3) 0.014(4) 0.017(4)
C12 0.055(5) 0.045(4) 0.015(3) -0.001(3) 0.011(3) 0.017(4)
C13 0.041(4) 0.057(5) 0.036(4) 0.020(4) 0.028(3) 0.023(4)
C14 0.033(4) 0.047(4) 0.046(4) 0.018(3) 0.021(3) 0.007(3)
C15 0.019(3) 0.038(4) 0.050(4) -0.004(3) 0.009(3) -0.004(3)
C16 0.022(3) 0.038(4) 0.037(4) -0.006(3) 0.000(3) 0.001(3)
C17 0.043(4) 0.038(4) 0.018(3) 0.001(3) 0.002(3) 0.013(3)
C18 0.051(4) 0.048(4) 0.017(3) 0.001(3) 0.011(3) 0.014(4)
K6 0.0204(6) 0.0220(6) 0.0215(6) -0.0015(5) 0.0090(5) -0.0011(5)
N3 0.029(3) 0.023(3) 0.026(3) -0.003(2) 0.013(2) -0.006(2)
N4 0.028(3) 0.022(3) 0.021(2) 0.001(2) 0.010(2) 0.005(2)
O7 0.041(3) 0.029(2) 0.021(2) -0.0063(18) 0.0113(19) -0.007(2)
O8 0.028(2) 0.033(3) 0.024(2) -0.0023(19) 0.0015(18) 0.0022(19)
O9 0.035(2) 0.021(2) 0.029(2) 0.0008(18) 0.0187(19) 0.0044(18)
O10 0.026(2) 0.031(2) 0.028(2) 0.0045(19) 0.0158(18) 0.0010(18)
O11 0.021(2) 0.028(2) 0.029(2) -0.0005(18) 0.0063(18) -0.0002(17)
O12 0.023(2) 0.026(2) 0.028(2) 0.0016(18) 0.0117(18) -0.0023(18)
C19 0.045(4) 0.016(3) 0.035(4) -0.005(3) 0.015(3) -0.005(3)
C20 0.045(4) 0.028(4) 0.034(4) -0.009(3) 0.019(3) -0.005(3)
C21 0.042(4) 0.044(4) 0.022(3) -0.011(3) 0.013(3) -0.012(3)
C22 0.035(4) 0.045(4) 0.025(3) -0.009(3) 0.003(3) -0.013(3)
C23 0.034(4) 0.050(5) 0.027(3) -0.002(3) 0.000(3) 0.006(3)
C24 0.041(4) 0.036(4) 0.023(3) 0.008(3) 0.009(3) 0.003(3)
C25 0.031(4) 0.027(3) 0.035(4) 0.005(3) 0.012(3) 0.008(3)
C26 0.040(4) 0.024(3) 0.043(4) 0.000(3) 0.026(3) 0.006(3)
C27 0.039(4) 0.036(4) 0.027(3) -0.003(3) 0.021(3) 0.001(3)
C28 0.030(3) 0.040(4) 0.035(4) 0.009(3) 0.023(3) 0.005(3)
C29 0.035(4) 0.030(4) 0.033(3) 0.005(3) 0.019(3) -0.001(3)
C30 0.035(4) 0.029(3) 0.023(3) 0.003(3) 0.009(3) 0.007(3)
C31 0.032(4) 0.028(3) 0.036(4) 0.001(3) 0.018(3) 0.010(3)
C32 0.024(3) 0.031(4) 0.036(4) 0.001(3) 0.010(3) 0.002(3)
C33 0.016(3) 0.029(3) 0.031(3) -0.008(3) 0.008(2) -0.004(2)
C34 0.020(3) 0.028(3) 0.034(3) -0.007(3) 0.010(3) -0.004(2)
C35 0.039(4) 0.022(3) 0.046(4) 0.010(3) 0.017(3) -0.004(3)
C36 0.032(3) 0.019(3) 0.036(3) 0.004(3) 0.011(3) 0.002(3)
N5 0.049(5) 0.074(6) 0.116(8) 0.058(6) 0.021(5) 0.001(4)
N6 0.079(6) 0.083(6) 0.055(5) 0.001(4) 0.034(4) 0.014(5)
N7 0.049(4) 0.059(5) 0.055(4) 0.017(4) 0.006(3) -0.009(4)
N8 0.105(9) 0.129(11) 0.106(9) 0.047(8) -0.014(7) -0.052(8)
N9 0.062(5) 0.088(7) 0.092(7) 0.032(5) 0.035(5) 0.009(5)
N10 0.042(4) 0.066(5) 0.060(5) 0.025(4) 0.015(4) 0.006(4)
N11 0.076(6) 0.127(9) 0.074(6) 0.016(6) 0.029(5) -0.044(6)
N12 0.160(12) 0.058(6) 0.157(12) 0.034(7) 0.080(10) 0.023(7)
N13 0.073(6) 0.087(7) 0.049(5) -0.008(4) 0.008(4) -0.010(5)
N14 0.092(8) 0.077(7) 0.120(9) -0.014(6) 0.042(7) 0.003(6)
N15 0.088(7) 0.060(5) 0.070(6) 0.004(4) 0.003(5) -0.015(5)
N16 0.043(3) 0.026(3) 0.042(3) 0.004(3) 0.018(3) 0.000(3)
N17 0.054(5) 0.089(6) 0.040(4) -0.002(4) 0.006(3) -0.004(4)
N18 0.131(8) 0.096(7) 0.141(8) -0.030(6) 0.103(7) -0.035(6)
N19 0.050(4) 0.042(4) 0.048(4) -0.002(3) 0.026(3) -0.002(3)

loop_
_atom_type_symbol
_atom_type_description
_atom_type_scat_dispersion_real
_atom_type_scat_dispersion_imag
_atom_type_scat_source
C C 0.0033 0.0016 'International Tables Vol C Tables 4.2.6.8 and 6.1.1.4'
H H 0.0000 0.0000 'International Tables Vol C Tables 4.2.6.8 and 6.1.1.4'
N N 0.0061 0.0033 'International Tables Vol C Tables 4.2.6.8 and 6.1.1.4'
O O 0.0106 0.0060 'International Tables Vol C Tables 4.2.6.8 and 6.1.1.4'
K K 0.2009 0.2494 'International Tables Vol C Tables 4.2.6.8 and 6.1.1.4'
Co Co 0.3494 0.9721 'International Tables Vol C Tables 4.2.6.8 and 6.1.1.4'
Ge Ge 0.1547 1.8001 'International Tables Vol C Tables 4.2.6.8 and 6.1.1.4'

loop_
_geom_angle_atom_site_label_1
_geom_angle_atom_site_label_2
_geom_angle_atom_site_label_3
_geom_angle
_geom_angle_site_symmetry_1
_geom_angle_site_symmetry_3
_geom_angle_publ_flag
Co1 Ge1 Ge4 57.78(3) . . ?
Co1 Ge1 Ge2 57.43(3) . . ?
Ge4 Ge1 Ge2 107.09(3) . . ?
Co1 Ge1 Ge3 55.48(2) . . ?
Ge4 Ge1 Ge3 59.40(2) . . ?
Ge2 Ge1 Ge3 58.58(2) . . ?
Co1 Ge1 Ge6 52.69(2) . . ?
Ge4 Ge1 Ge6 101.93(3) . . ?
Ge2 Ge1 Ge6 58.86(2) . . ?
Ge3 Ge1 Ge6 101.26(3) . . ?
Co1 Ge1 Ge5 52.38(2) . . ?
Ge4 Ge1 Ge5 58.54(2) . . ?
Ge2 Ge1 Ge5 101.58(3) . . ?
Ge3 Ge1 Ge5 101.13(3) . . ?
Ge6 Ge1 Ge5 53.43(2) . . ?
Co1 Ge2 Ge1 57.05(3) . . ?
Co1 Ge2 Ge3 57.39(2) . . ?
Ge1 Ge2 Ge3 63.91(3) . . ?
Co1 Ge2 Ge7 56.12(3) . . ?
Ge1 Ge2 Ge7 108.67(3) . . ?
Ge3 Ge2 Ge7 61.58(2) . . ?
Co1 Ge2 Ge6 54.91(2) . . ?
Ge1 Ge2 Ge6 65.12(2) . . ?
Ge3 Ge2 Ge6 109.49(3) . . ?
Ge7 Ge2 Ge6 94.28(3) . . ?
Co1 Ge2 K1 97.11(4) . . ?
Ge1 Ge2 K1 138.51(4) . . ?
Ge3 Ge2 K1 132.71(4) . . ?
Ge7 Ge2 K1 71.14(4) . . ?
Ge6 Ge2 K1 73.46(3) . . ?
Co1 Ge3 Ge2 56.68(2) . . ?
Co1 Ge3 Ge4 56.46(3) . . ?
Ge2 Ge3 Ge4 104.17(3) . . ?
Co1 Ge3 Ge7 55.11(3) . . ?
Ge2 Ge3 Ge7 59.37(2) . . ?
Ge4 Ge3 Ge7 103.97(3) . . ?
Co1 Ge3 Ge8 54.11(3) . . ?
Ge2 Ge3 Ge8 103.49(3) . . ?
Ge4 Ge3 Ge8 58.55(2) . . ?
Ge7 Ge3 Ge8 57.02(2) . . ?
Co1 Ge3 Ge1 54.48(2) . . ?
Ge2 Ge3 Ge1 57.51(2) . . ?
Ge4 Ge3 Ge1 56.90(2) . . ?
Ge7 Ge3 Ge1 102.29(3) . . ?
Ge8 Ge3 Ge1 100.96(3) . . ?
Co1 Ge4 Ge1 57.16(3) . . ?
Co1 Ge4 Ge8 55.53(3) . . ?
Ge1 Ge4 Ge8 108.57(3) . . ?
Co1 Ge4 Ge3 56.93(3) . . ?
Ge1 Ge4 Ge3 63.70(3) . . ?
Ge8 Ge4 Ge3 62.04(3) . . ?
Co1 Ge4 Ge5 55.05(3) . . ?
Ge1 Ge4 Ge5 66.16(3) . . ?
Ge8 Ge4 Ge5 92.66(3) . . ?
Ge3 Ge4 Ge5 109.47(3) . . ?
Co1 Ge4 K2 99.13(4) . . ?
Ge1 Ge4 K2 142.77(4) . . ?
Ge8 Ge4 K2 69.00(4) . . ?
Ge3 Ge4 K2 130.76(4) . . ?
Ge5 Ge4 K2 76.73(4) . . ?
Co1 Ge5 Ge6 56.88(3) . . ?
Co1 Ge5 Ge4 56.66(3) . . ?
Ge6 Ge5 Ge4 106.83(3) . . ?
Co1 Ge5 Ge1 53.30(2) . . ?
Ge6 Ge5 Ge1 62.60(2) . . ?
Ge4 Ge5 Ge1 55.30(2) . . ?
Co1 Ge5 Ge9 47.26(2) . . ?
Ge6 Ge5 Ge9 62.75(2) . . ?
Ge4 Ge5 Ge9 91.55(3) . . ?
Ge1 Ge5 Ge9 98.58(3) . . ?
Co1 Ge5 K4 121.22(4) . . ?
Ge6 Ge5 K4 66.25(4) . . ?
Ge4 Ge5 K4 166.48(4) . . ?
Ge1 Ge5 K4 111.88(4) . . ?
Ge9 Ge5 K4 95.02(4) . . ?
Co1 Ge5 K2 89.76(4) . . ?
Ge6 Ge5 K2 140.86(4) . . ?
Ge4 Ge5 K2 60.68(3) . . ?
Ge1 Ge5 K2 115.91(3) . . ?
Ge9 Ge5 K2 79.88(3) . . ?
K4 Ge5 K2 132.18(5) . . ?
Co1 Ge6 Ge5 57.18(3) . . ?
Co1 Ge6 Ge2 56.59(3) . . ?
Ge5 Ge6 Ge2 107.83(3) . . ?
Co1 Ge6 Ge1 53.89(2) . . ?
Ge5 Ge6 Ge1 63.97(2) . . ?
Ge2 Ge6 Ge1 56.02(2) . . ?
Co1 Ge6 Ge9 47.78(2) . . ?
Ge5 Ge6 Ge9 64.06(2) . . ?
Ge2 Ge6 Ge9 90.22(3) . . ?
Ge1 Ge6 Ge9 100.16(3) . . ?
Co1 Ge6 K4 124.65(5) . . ?
Ge5 Ge6 K4 69.52(4) . . ?
Ge2 Ge6 K4 169.48(4) . . ?
Ge1 Ge6 K4 115.11(4) . . ?
Ge9 Ge6 K4 97.37(4) . . ?
Co1 Ge6 K1 90.61(4) . . ?
Ge5 Ge6 K1 140.28(4) . . ?
Ge2 Ge6 K1 61.92(3) . . ?
Ge1 Ge6 K1 117.90(3) . . ?
Ge9 Ge6 K1 77.22(3) . . ?
K4 Ge6 K1 126.85(4) . . ?
Co1 Ge7 Ge8 56.48(3) . . ?
Co1 Ge7 Ge2 57.03(3) . . ?
Ge8 Ge7 Ge2 107.18(3) . . ?
Co1 Ge7 Ge3 56.67(3) . . ?
Ge8 Ge7 Ge3 62.07(3) . . ?
Ge2 Ge7 Ge3 59.06(2) . . ?
Co1 Ge7 K3 108.78(5) . . ?
Ge8 Ge7 K3 67.40(5) . . ?
Ge2 Ge7 K3 161.63(4) . . ?
Ge3 Ge7 K3 125.67(5) . . ?
Co1 Ge7 K1 93.12(4) . . ?
Ge8 Ge7 K1 141.90(4) . . ?
Ge2 Ge7 K1 64.10(3) . . ?
Ge3 Ge7 K1 123.15(4) . . ?
K3 Ge7 K1 108.56(5) . . ?
Co1 Ge8 Ge7 57.33(3) . . ?
Co1 Ge8 Ge4 57.50(3) . . ?
Ge7 Ge8 Ge4 107.75(3) . . ?
Co1 Ge8 Ge3 56.44(3) . . ?
Ge7 Ge8 Ge3 60.91(2) . . ?
Ge4 Ge8 Ge3 59.42(3) . . ?
Co1 Ge8 K3 110.59(5) . . ?
Ge7 Ge8 K3 68.98(5) . . ?
Ge4 Ge8 K3 163.49(4) . . ?
Ge3 Ge8 K3 126.06(5) . . ?
Co1 Ge8 K2 98.67(5) . . ?
Ge7 Ge8 K2 148.53(4) . . ?
Ge4 Ge8 K2 66.65(4) . . ?
Ge3 Ge8 K2 125.82(4) . . ?
K3 Ge8 K2 107.18(5) . . ?
Co1 Ge9 Co2 166.85(4) . . ?
Co1 Ge9 Ge6 53.97(3) . . ?
Co2 Ge9 Ge6 115.84(3) . . ?
Co1 Ge9 Ge13 129.90(4) . . ?
Co2 Ge9 Ge13 53.78(3) . . ?
Ge6 Ge9 Ge13 150.85(3) . . ?
Co1 Ge9 Ge10 134.80(4) . . ?
Co2 Ge9 Ge10 53.33(3) . . ?
Ge6 Ge9 Ge10 109.20(3) . . ?
Ge13 Ge9 Ge10 86.35(3) . . ?
Co1 Ge9 Ge12 116.09(3) . . ?
Co2 Ge9 Ge12 54.01(3) . . ?
Ge6 Ge9 Ge12 98.10(3) . . ?
Ge13 Ge9 Ge12 53.05(2) . . ?
Ge10 Ge9 Ge12 107.25(3) . . ?
Co1 Ge9 Ge5 53.59(3) . . ?
Co2 Ge9 Ge5 114.37(3) . . ?
Ge6 Ge9 Ge5 53.19(2) . . ?
Ge13 Ge9 Ge5 103.18(3) . . ?
Ge10 Ge9 Ge5 155.08(3) . . ?
Ge12 Ge9 Ge5 63.74(2) . . ?
Co1 Ge9 Ge11 119.92(3) . . ?
Co2 Ge9 Ge11 53.49(3) . . ?
Ge6 Ge9 Ge11 67.33(2) . . ?
Ge13 Ge9 Ge11 107.12(3) . . ?
Ge10 Ge9 Ge11 53.72(2) . . ?
Ge12 Ge9 Ge11 81.36(2) . . ?
Ge5 Ge9 Ge11 101.36(3) . . ?
Co1 Ge9 K3 104.81(4) . . ?
Co2 Ge9 K3 88.11(4) . . ?
Ge6 Ge9 K3 145.26(4) . . ?
Ge13 Ge9 K3 63.58(4) . . ?
Ge10 Ge9 K3 63.91(4) . . ?
Ge12 Ge9 K3 116.58(4) . . ?
Ge5 Ge9 K3 140.94(5) . . ?
Ge11 Ge9 K3 117.55(4) . . ?
Co2 Ge10 Ge11 56.66(3) . . ?
Co2 Ge10 Ge14 57.16(3) . . ?
Ge11 Ge10 Ge14 108.74(3) . . ?
Co2 Ge10 Ge15 55.74(3) . . ?
Ge11 Ge10 Ge15 65.36(3) . . ?
Ge14 Ge10 Ge15 57.82(2) . . ?
Co2 Ge10 Ge9 47.51(2) . . ?
Ge11 Ge10 Ge9 63.29(2) . . ?
Ge14 Ge10 Ge9 89.55(3) . . ?
Ge15 Ge10 Ge9 101.81(3) . . ?
Co2 Ge10 K1 115.33(4) . . ?
Ge11 Ge10 K1 68.46(3) . . ?
Ge14 Ge10 K1 169.10(4) . . ?
Ge15 Ge10 K1 126.39(4) . . ?
Ge9 Ge10 K1 79.78(3) . . ?
Co2 Ge10 K1 114.94(4) . 3_666 ?
Ge11 Ge10 K1 71.21(4) . 3_666 ?
Ge14 Ge10 K1 118.41(4) . 3_666 ?
Ge15 Ge10 K1 69.34(3) . 3_666 ?
Ge9 Ge10 K1 132.46(4) . 3_666 ?
K1 Ge10 K1 71.27(4) . 3_666 ?
Co2 Ge10 K3 89.69(5) . . ?
Ge11 Ge10 K3 133.55(4) . . ?
Ge14 Ge10 K3 66.69(4) . . ?
Ge15 Ge10 K3 124.12(4) . . ?
Ge9 Ge10 K3 70.38(4) . . ?
K1 Ge10 K3 107.10(4) . . ?
K1 Ge10 K3 153.89(5) 3_666 . ?
Co2 Ge11 Ge10 56.25(3) . . ?
Co2 Ge11 Ge17 57.25(3) . . ?
Ge10 Ge11 Ge17 106.46(3) . . ?
Co2 Ge11 Ge9 47.35(2) . . ?
Ge10 Ge11 Ge9 63.00(2) . . ?
Ge17 Ge11 Ge9 92.09(3) . . ?
Co2 Ge11 K1 114.34(4) . . ?
Ge10 Ge11 K1 67.69(3) . . ?
Ge17 Ge11 K1 171.15(4) . . ?
Ge9 Ge11 K1 79.36(3) . . ?
Co2 Ge11 K1 110.27(4) . 3_666 ?
Ge10 Ge11 K1 65.80(3) . 3_666 ?
Ge17 Ge11 K1 114.87(3) . 3_666 ?
Ge9 Ge11 K1 127.00(4) . 3_666 ?
K1 Ge11 K1 69.51(4) . 3_666 ?
Co2 Ge11 K4 97.58(4) . . ?
Ge10 Ge11 K4 148.76(4) . . ?
Ge17 Ge11 K4 63.67(4) . . ?
Ge9 Ge11 K4 87.02(3) . . ?
K1 Ge11 K4 117.61(4) . . ?
K1 Ge11 K4 145.35(4) 3_666 . ?
Co2 Ge12 Ge13 56.74(3) . . ?
Co2 Ge12 Ge17 57.10(3) . . ?
Ge13 Ge12 Ge17 106.72(3) . . ?
Co2 Ge12 Ge9 47.38(2) . . ?
Ge13 Ge12 Ge9 62.99(2) . . ?
Ge17 Ge12 Ge9 92.25(3) . . ?
Co2 Ge12 K2 112.73(4) . . ?
Ge13 Ge12 K2 63.15(4) . . ?
Ge17 Ge12 K2 169.53(4) . . ?
Ge9 Ge12 K2 80.80(3) . . ?
Co2 Ge12 K4 98.31(4) . . ?
Ge13 Ge12 K4 149.77(4) . . ?
Ge17 Ge12 K4 64.30(3) . . ?
Ge9 Ge12 K4 87.83(4) . . ?
K2 Ge12 K4 122.79(4) . . ?
Co2 Ge13 Ge12 57.67(3) . . ?
Co2 Ge13 Ge14 56.68(3) . . ?
Ge12 Ge13 Ge14 109.24(3) . . ?
Co2 Ge13 Ge16 55.22(3) . . ?
Ge12 Ge13 Ge16 65.77(3) . . ?
Ge14 Ge13 Ge16 57.30(2) . . ?
Co2 Ge13 Ge9 47.86(2) . . ?
Ge12 Ge13 Ge9 63.96(2) . . ?
Ge14 Ge13 Ge9 89.44(3) . . ?
Ge16 Ge13 Ge9 101.68(3) . . ?
Co2 Ge13 K2 124.56(5) . . ?
Ge12 Ge13 K2 75.98(4) . . ?
Ge14 Ge13 K2 171.33(4) . . ?
Ge16 Ge13 K2 131.16(4) . . ?
Ge9 Ge13 K2 86.75(4) . . ?
Co2 Ge13 K3 90.25(5) . . ?
Ge12 Ge13 K3 134.88(4) . . ?
Ge14 Ge13 K3 66.82(4) . . ?
Ge16 Ge13 K3 123.81(5) . . ?
Ge9 Ge13 K3 70.98(4) . . ?
K2 Ge13 K3 104.55(5) . . ?
Co2 Ge14 Ge15 57.09(3) . . ?
Co2 Ge14 Ge16 56.85(3) . . ?
Ge15 Ge14 Ge16 62.39(3) . . ?
Co2 Ge14 Ge10 55.05(3) . . ?
Ge15 Ge14 Ge10 62.74(3) . . ?
Ge16 Ge14 Ge10 107.67(3) . . ?
Co2 Ge14 Ge13 54.61(3) . . ?
Ge15 Ge14 Ge13 107.63(3) . . ?
Ge16 Ge14 Ge13 62.82(3) . . ?
Ge10 Ge14 Ge13 94.49(3) . . ?
Co2 Ge14 K3 90.56(4) . . ?
Ge15 Ge14 K3 131.98(4) . . ?
Ge16 Ge14 K3 131.32(5) . . ?
Ge10 Ge14 K3 69.71(4) . . ?
Ge13 Ge14 K3 68.87(5) . . ?
Co2 Ge15 Ge14 57.26(3) . . ?
Co2 Ge15 Ge17 56.05(3) . . ?
Ge14 Ge15 Ge17 105.52(3) . . ?
Co2 Ge15 Ge16 55.60(3) . . ?
Ge14 Ge15 Ge16 58.88(2) . . ?
Ge17 Ge15 Ge16 58.54(2) . . ?
Co2 Ge15 Ge10 53.88(3) . . ?
Ge14 Ge15 Ge10 59.44(2) . . ?
Ge17 Ge15 Ge10 101.25(3) . . ?
Ge16 Ge15 Ge10 102.70(3) . . ?
Co2 Ge15 K1 109.87(4) . 3_666 ?
Ge14 Ge15 K1 116.15(4) . 3_666 ?
Ge17 Ge15 K1 114.14(4) . 3_666 ?
Ge16 Ge15 K1 165.42(3) . 3_666 ?
Ge10 Ge15 K1 65.12(3) . 3_666 ?
Co2 Ge16 Ge14 57.27(3) . . ?
Co2 Ge16 Ge17 56.71(3) . . ?
Ge14 Ge16 Ge17 106.60(3) . . ?
Co2 Ge16 Ge15 55.83(3) . . ?
Ge14 Ge16 Ge15 58.73(3) . . ?
Ge17 Ge16 Ge15 60.04(3) . . ?
Co2 Ge16 Ge13 53.63(2) . . ?
Ge14 Ge16 Ge13 59.88(2) . . ?
Ge17 Ge16 Ge13 100.78(3) . . ?
Ge15 Ge16 Ge13 102.84(3) . . ?
Co2 Ge17 Ge11 56.01(3) . . ?
Co2 Ge17 Ge12 56.38(3) . . ?
Ge11 Ge17 Ge12 91.77(3) . . ?
Co2 Ge17 Ge16 56.80(3) . . ?
Ge11 Ge17 Ge16 109.61(3) . . ?
Ge12 Ge17 Ge16 67.02(3) . . ?
Co2 Ge17 Ge15 56.39(3) . . ?
Ge11 Ge17 Ge15 66.24(3) . . ?
Ge12 Ge17 Ge15 109.73(3) . . ?
Ge16 Ge17 Ge15 61.43(3) . . ?
Co2 Ge17 K4 104.57(4) . . ?
Ge11 Ge17 K4 75.08(4) . . ?
Ge12 Ge17 K4 74.18(4) . . ?
Ge16 Ge17 K4 140.95(4) . . ?
Ge15 Ge17 K4 141.13(4) . . ?
Ge9 Co1 Ge8 80.81(3) . . ?
Ge9 Co1 Ge6 78.25(3) . . ?
Ge8 Co1 Ge6 159.03(4) . . ?
Ge9 Co1 Ge5 79.15(3) . . ?
Ge8 Co1 Ge5 108.93(4) . . ?
Ge6 Co1 Ge5 65.94(3) . . ?
Ge9 Co1 Ge7 79.72(3) . . ?
Ge8 Co1 Ge7 66.19(3) . . ?
Ge6 Co1 Ge7 110.71(4) . . ?
Ge5 Co1 Ge7 158.83(4) . . ?
Ge9 Co1 Ge1 147.12(4) . . ?
Ge8 Co1 Ge1 126.05(4) . . ?
Ge6 Co1 Ge1 73.43(3) . . ?
Ge5 Co1 Ge1 74.32(3) . . ?
Ge7 Co1 Ge1 125.88(4) . . ?
Ge9 Co1 Ge2 118.45(4) . . ?
Ge8 Co1 Ge2 123.92(4) . . ?
Ge6 Co1 Ge2 68.50(3) . . ?
Ge5 Co1 Ge2 125.65(4) . . ?
Ge7 Co1 Ge2 66.86(3) . . ?
Ge1 Co1 Ge2 65.52(3) . . ?
Ge9 Co1 Ge4 121.69(4) . . ?
Ge8 Co1 Ge4 66.98(3) . . ?
Ge6 Co1 Ge4 124.35(4) . . ?
Ge5 Co1 Ge4 68.29(3) . . ?
Ge7 Co1 Ge4 123.21(4) . . ?
Ge1 Co1 Ge4 65.06(3) . . ?
Ge2 Co1 Ge4 119.86(4) . . ?
Ge9 Co1 Ge3 142.77(4) . . ?
Ge8 Co1 Ge3 69.45(3) . . ?
Ge6 Co1 Ge3 130.04(4) . . ?
Ge5 Co1 Ge3 130.94(4) . . ?
Ge7 Co1 Ge3 68.22(3) . . ?
Ge1 Co1 Ge3 70.04(3) . . ?
Ge2 Co1 Ge3 65.92(3) . . ?
Ge4 Co1 Ge3 66.61(3) . . ?
Ge9 Co2 Ge10 79.17(3) . . ?
Ge9 Co2 Ge13 78.36(3) . . ?
Ge10 Co2 Ge13 113.09(4) . . ?
Ge9 Co2 Ge11 79.16(3) . . ?
Ge10 Co2 Ge11 67.10(3) . . ?
Ge13 Co2 Ge11 156.98(4) . . ?
Ge9 Co2 Ge12 78.61(3) . . ?
Ge10 Co2 Ge12 157.48(4) . . ?
Ge13 Co2 Ge12 65.59(3) . . ?
Ge11 Co2 Ge12 104.96(4) . . ?
Ge9 Co2 Ge17 120.91(4) . . ?
Ge10 Co2 Ge17 123.58(4) . . ?
Ge13 Co2 Ge17 122.14(4) . . ?
Ge11 Co2 Ge17 66.74(3) . . ?
Ge12 Co2 Ge17 66.52(3) . . ?
Ge9 Co2 Ge16 145.64(4) . . ?
Ge10 Co2 Ge16 127.22(4) . . ?
Ge13 Co2 Ge16 71.15(3) . . ?
Ge11 Co2 Ge16 128.43(4) . . ?
Ge12 Co2 Ge16 74.68(3) . . ?
Ge17 Co2 Ge16 66.49(3) . . ?
Ge9 Co2 Ge15 145.60(4) . . ?
Ge10 Co2 Ge15 70.38(3) . . ?
Ge13 Co2 Ge15 128.04(4) . . ?
Ge11 Co2 Ge15 74.59(3) . . ?
Ge12 Co2 Ge15 129.44(4) . . ?
Ge17 Co2 Ge15 67.56(3) . . ?
Ge16 Co2 Ge15 68.57(3) . . ?
Ge9 Co2 Ge14 117.08(4) . . ?
Ge10 Co2 Ge14 67.79(3) . . ?
Ge13 Co2 Ge14 68.71(3) . . ?
Ge11 Co2 Ge14 127.26(4) . . ?
Ge12 Co2 Ge14 126.79(4) . . ?
Ge17 Co2 Ge14 122.01(4) . . ?
Ge16 Co2 Ge14 65.87(3) . . ?
Ge15 Co2 Ge14 65.65(3) . . ?
Ge2 K1 Ge10 104.17(4) . . ?
Ge2 K1 Ge10 140.83(5) . 3_666 ?
Ge10 K1 Ge10 108.73(4) . 3_666 ?
Ge2 K1 Ge11 94.65(4) . . ?
Ge10 K1 Ge11 43.84(2) . . ?
Ge10 K1 Ge11 94.56(4) 3_666 . ?
Ge2 K1 Ge7 44.76(2) . . ?
Ge10 K1 Ge7 68.81(3) . . ?
Ge10 K1 Ge7 173.52(6) 3_666 . ?
Ge11 K1 Ge7 87.59(4) . . ?
Ge2 K1 Ge15 113.58(4) . 3_666 ?
Ge10 K1 Ge15 139.80(5) . 3_666 ?
Ge10 K1 Ge15 45.54(2) 3_666 3_666 ?
Ge11 K1 Ge15 139.82(5) . 3_666 ?
Ge7 K1 Ge15 132.59(5) . 3_666 ?
Ge2 K1 Ge11 154.70(5) . 3_666 ?
Ge10 K1 Ge11 92.58(4) . 3_666 ?
Ge10 K1 Ge11 42.99(2) 3_666 3_666 ?
Ge11 K1 Ge11 110.49(4) . 3_666 ?
Ge7 K1 Ge11 130.57(5) . 3_666 ?
Ge15 K1 Ge11 47.24(2) 3_666 3_666 ?
Ge2 K1 Ge6 44.62(2) . . ?
Ge10 K1 Ge6 81.77(3) . . ?
Ge10 K1 Ge6 120.53(5) 3_666 . ?
Ge11 K1 Ge6 52.76(3) . . ?
Ge7 K1 Ge6 65.51(3) . . ?
Ge15 K1 Ge6 135.63(5) 3_666 . ?
Ge11 K1 Ge6 159.55(5) 3_666 . ?
Ge2 K1 K1 151.14(7) . 3_666 ?
Ge10 K1 K1 54.43(4) . 3_666 ?
Ge10 K1 K1 54.30(3) 3_666 3_666 ?
Ge11 K1 K1 56.62(4) . 3_666 ?
Ge7 K1 K1 122.92(6) . 3_666 ?
Ge15 K1 K1 93.06(5) 3_666 3_666 ?
Ge11 K1 K1 53.86(4) 3_666 3_666 ?
Ge6 K1 K1 108.27(6) . 3_666 ?
N7 K2 N6 77.4(3) 4_565 4_565 ?
N7 K2 N5 106.2(2) 4_565 4_565 ?
N6 K2 N5 72.8(3) 4_565 4_565 ?
N7 K2 Ge4 136.13(19) 4_565 . ?
N6 K2 Ge4 139.08(19) 4_565 . ?
N5 K2 Ge4 74.69(16) 4_565 . ?
N7 K2 K4 52.11(15) 4_565 4_565 ?
N6 K2 K4 58.10(19) 4_565 4_565 ?
N5 K2 K4 54.71(17) 4_565 4_565 ?
Ge4 K2 K4 118.13(7) . 4_565 ?
N7 K2 Ge13 80.69(15) 4_565 . ?
N6 K2 Ge13 110.45(18) 4_565 . ?
N5 K2 Ge13 172.98(18) 4_565 . ?
Ge4 K2 Ge13 99.63(4) . . ?
K4 K2 Ge13 132.32(6) 4_565 . ?
N7 K2 Ge8 145.14(15) 4_565 . ?
N6 K2 Ge8 125.4(2) 4_565 . ?
N5 K2 Ge8 105.87(17) 4_565 . ?
Ge4 K2 Ge8 44.35(3) . . ?
K4 K2 Ge8 159.94(7) 4_565 . ?
Ge13 K2 Ge8 67.13(3) . . ?
N7 K2 Ge12 64.35(15) 4_565 . ?
N6 K2 Ge12 133.62(19) 4_565 . ?
N5 K2 Ge12 141.1(2) 4_565 . ?
Ge4 K2 Ge12 87.21(4) . . ?
K4 K2 Ge12 109.62(6) 4_565 . ?
Ge13 K2 Ge12 40.87(2) . . ?
Ge8 K2 Ge12 82.11(4) . . ?
N7 K2 Ge5 97.38(17) 4_565 . ?
N6 K2 Ge5 171.1(2) 4_565 . ?
N5 K2 Ge5 102.3(2) 4_565 . ?
Ge4 K2 Ge5 42.58(3) . . ?
K4 K2 Ge5 113.03(7) 4_565 . ?
Ge13 K2 Ge5 75.33(4) . . ?
Ge8 K2 Ge5 62.64(3) . . ?
Ge12 K2 Ge5 46.87(3) . . ?
N11 K3 N10 72.7(3) . . ?
N11 K3 N10 82.3(3) . 3_665 ?
N10 K3 N10 108.25(17) . 3_665 ?
N11 K3 K3 68.5(2) . 3_665 ?
N10 K3 K3 54.45(14) . 3_665 ?
N10 K3 K3 53.80(15) 3_665 3_665 ?
N11 K3 Ge8 156.9(2) . . ?
N10 K3 Ge8 125.54(19) . . ?
N10 K3 Ge8 78.30(16) 3_665 . ?
K3 K3 Ge8 108.68(10) 3_665 . ?
N11 K3 Ge7 117.7(2) . . ?
N10 K3 Ge7 169.17(19) . . ?
N10 K3 Ge7 71.77(15) 3_665 . ?
K3 K3 Ge7 124.52(8) 3_665 . ?
Ge8 K3 Ge7 43.62(3) . . ?
N11 K3 Ge14 91.9(2) . . ?
N10 K3 Ge14 75.64(14) . . ?
N10 K3 Ge14 171.5(2) 3_665 . ?
K3 K3 Ge14 129.54(8) 3_665 . ?
Ge8 K3 Ge14 105.82(5) . . ?
Ge7 K3 Ge14 105.88(5) . . ?
N11 K3 Ge13 134.7(2) . . ?
N10 K3 Ge13 83.32(15) . . ?
N10 K3 Ge13 142.51(18) 3_665 . ?
K3 K3 Ge13 125.52(12) 3_665 . ?
Ge8 K3 Ge13 66.62(4) . . ?
Ge7 K3 Ge13 90.42(4) . . ?
Ge14 K3 Ge13 44.31(3) . . ?
N11 K3 Ge10 91.2(2) . . ?
N10 K3 Ge10 116.97(15) . . ?
N10 K3 Ge10 129.94(18) 3_665 . ?
K3 K3 Ge10 159.28(12) 3_665 . ?
Ge8 K3 Ge10 91.58(4) . . ?
Ge7 K3 Ge10 67.80(4) . . ?
Ge14 K3 Ge10 43.60(3) . . ?
Ge13 K3 Ge10 66.03(3) . . ?
N11 K3 Ge9 136.1(2) . . ?
N10 K3 Ge9 128.48(15) . . ?
N10 K3 Ge9 116.15(15) 3_665 . ?
K3 K3 Ge9 155.00(12) 3_665 . ?
Ge8 K3 Ge9 47.36(3) . . ?
Ge7 K3 Ge9 46.86(3) . . ?
Ge14 K3 Ge9 64.26(3) . . ?
Ge13 K3 Ge9 45.44(3) . . ?
Ge10 K3 Ge9 45.71(3) . . ?
N11 K3 H10E 75.9 . . ?
N10 K3 H10E 17.7 . . ?
N10 K3 H10E 125.9 3_665 . ?
K3 K3 H10E 72.1 3_665 . ?
Ge8 K3 H10E 126.1 . . ?
Ge7 K3 H10E 160.7 . . ?
Ge14 K3 H10E 57.9 . . ?
Ge13 K3 H10E 70.7 . . ?
Ge10 K3 H10E 99.8 . . ?
Ge9 K3 H10E 113.8 . . ?
N7 K4 N5 105.3(2) . . ?
N7 K4 N9 69.4(2) . . ?
N5 K4 N9 128.6(3) . . ?
N7 K4 N8 75.3(3) . . ?
N5 K4 N8 66.5(3) . . ?
N9 K4 N8 62.8(3) . . ?
N7 K4 Ge6 163.64(18) . . ?
N5 K4 Ge6 88.60(16) . . ?
N9 K4 Ge6 95.22(18) . . ?
N8 K4 Ge6 103.2(3) . . ?
N7 K4 Ge5 148.2(2) . . ?
N5 K4 Ge5 72.56(17) . . ?
N9 K4 Ge5 137.46(18) . . ?
N8 K4 Ge5 127.9(2) . . ?
Ge6 K4 Ge5 44.23(2) . . ?
N7 K4 K2 52.49(16) . 4_566 ?
N5 K4 K2 53.33(15) . 4_566 ?
N9 K4 K2 107.71(18) . 4_566 ?
N8 K4 K2 64.0(3) . 4_566 ?
Ge6 K4 K2 141.92(6) . 4_566 ?
Ge5 K4 K2 113.34(7) . 4_566 ?
N7 K4 Ge17 83.97(16) . . ?
N5 K4 Ge17 153.2(2) . . ?
N9 K4 Ge17 78.21(17) . . ?
N8 K4 Ge17 140.1(2) . . ?
Ge6 K4 Ge17 87.42(4) . . ?
Ge5 K4 Ge17 86.29(4) . . ?
K2 K4 Ge17 126.22(7) 4_566 . ?
N7 K4 Ge12 107.63(18) . . ?
N5 K4 Ge12 112.1(2) . . ?
N9 K4 Ge12 118.18(18) . . ?
N8 K4 Ge12 177.0(2) . . ?
Ge6 K4 Ge12 74.01(3) . . ?
Ge5 K4 Ge12 49.36(3) . . ?
K2 K4 Ge12 117.52(7) 4_566 . ?
Ge17 K4 Ge12 41.52(3) . . ?
N7 K4 Ge11 114.29(16) . . ?
N5 K4 Ge11 140.35(16) . . ?
N9 K4 Ge11 66.85(17) . . ?
N8 K4 Ge11 120.2(3) . . ?
Ge6 K4 Ge11 51.89(3) . . ?
Ge5 K4 Ge11 75.37(3) . . ?
K2 K4 Ge11 166.06(6) 4_566 . ?
Ge17 K4 Ge11 41.25(2) . . ?
Ge12 K4 Ge11 58.97(3) . . ?
N7 K4 H5E 122.8 . . ?
N5 K4 H5E 17.6 . . ?
N9 K4 H5E 130.7 . . ?
N8 K4 H5E 74.4 . . ?
Ge6 K4 H5E 71.2 . . ?
Ge5 K4 H5E 58.2 . . ?
K2 K4 H5E 70.8 4_566 . ?
Ge17 K4 H5E 144.1 . . ?
Ge12 K4 H5E 103.5 . . ?
Ge11 K4 H5E 122.8 . . ?
N7 K4 H7C 18.1 . . ?
N5 K4 H7C 116.7 . . ?
N9 K4 H7C 74.2 . . ?
N8 K4 H7C 93.1 . . ?
Ge6 K4 H7C 154.0 . . ?
Ge5 K4 H7C 134.7 . . ?
K2 K4 H7C 63.7 4_566 . ?
Ge17 K4 H7C 67.4 . . ?
Ge12 K4 H7C 89.9 . . ?
Ge11 K4 H7C 102.4 . . ?
H5E K4 H7C 133.6 . . ?
N7 K4 H7E 17.4 . . ?
N5 K4 H7E 113.0 . . ?
N9 K4 H7E 52.2 . . ?
N8 K4 H7E 67.0 . . ?
Ge6 K4 H7E 147.3 . . ?
Ge5 K4 H7E 163.5 . . ?
K2 K4 H7E 64.0 4_566 . ?
Ge17 K4 H7E 83.3 . . ?
Ge12 K4 H7E 115.9 . . ?
Ge11 K4 H7E 104.4 . . ?
H5E K4 H7E 129.7 . . ?
H7C K4 H7E 28.8 . . ?
O2 K5 O5 133.94(15) . . ?
O2 K5 O4 121.03(15) . . ?
O5 K5 O4 99.47(15) . . ?
O2 K5 O6 96.88(14) . . ?
O5 K5 O6 59.05(13) . . ?
O4 K5 O6 137.23(14) . . ?
O2 K5 O3 99.69(15) . . ?
O5 K5 O3 121.04(14) . . ?
O4 K5 O3 58.69(14) . . ?
O6 K5 O3 98.73(14) . . ?
O2 K5 O1 59.38(13) . . ?
O5 K5 O1 95.61(13) . . ?
O4 K5 O1 99.34(13) . . ?
O6 K5 O1 117.97(14) . . ?
O3 K5 O1 138.44(14) . . ?
O2 K5 N2 62.85(15) . . ?
O5 K5 N2 118.32(15) . . ?
O4 K5 N2 118.04(16) . . ?
O6 K5 N2 60.19(15) . . ?
O3 K5 N2 59.91(16) . . ?
O1 K5 N2 121.42(15) . . ?
O2 K5 N1 118.20(14) . . ?
O5 K5 N1 61.54(14) . . ?
O4 K5 N1 60.98(15) . . ?
O6 K5 N1 119.89(15) . . ?
O3 K5 N1 119.00(16) . . ?
O1 K5 N1 59.73(13) . . ?
N2 K5 N1 178.77(17) . . ?
C13 N1 C1 109.7(6) . . ?
C13 N1 C12 110.3(6) . . ?
C1 N1 C12 108.6(5) . . ?
C13 N1 K5 108.0(4) . . ?
C1 N1 K5 111.4(4) . . ?
C12 N1 K5 108.8(4) . . ?
C7 N2 C18 109.6(6) . . ?
C7 N2 C6 109.2(6) . . ?
C18 N2 C6 110.2(6) . . ?
C7 N2 K5 111.3(4) . . ?
C18 N2 K5 110.5(4) . . ?
C6 N2 K5 105.9(4) . . ?
C3 O1 C2 111.0(5) . . ?
C3 O1 K5 113.8(4) . . ?
C2 O1 K5 114.3(3) . . ?
C5 O2 C4 111.3(6) . . ?
C5 O2 K5 111.9(4) . . ?
C4 O2 K5 114.8(4) . . ?
C8 O3 C9 111.1(6) . . ?
C8 O3 K5 115.7(4) . . ?
C9 O3 K5 114.9(4) . . ?
C11 O4 C10 111.7(6) . . ?
C11 O4 K5 115.1(4) . . ?
C10 O4 K5 115.6(4) . . ?
C14 O5 C15 110.7(5) . . ?
C14 O5 K5 113.3(4) . . ?
C15 O5 K5 113.8(4) . . ?
C17 O6 C16 112.2(5) . . ?
C17 O6 K5 113.6(4) . . ?
C16 O6 K5 115.5(4) . . ?
N1 C1 C2 113.1(5) . . ?
N1 C1 H1A 109.0 . . ?
C2 C1 H1A 109.0 . . ?
N1 C1 H1B 109.0 . . ?
C2 C1 H1B 109.0 . . ?
H1A C1 H1B 107.8 . . ?
O1 C2 C1 107.8(5) . . ?
O1 C2 H2A 110.1 . . ?
C1 C2 H2A 110.1 . . ?
O1 C2 H2B 110.1 . . ?
C1 C2 H2B 110.1 . . ?
H2A C2 H2B 108.5 . . ?
O1 C3 C4 109.0(5) . . ?
O1 C3 H3A 109.9 . . ?
C4 C3 H3A 109.9 . . ?
O1 C3 H3B 109.9 . . ?
C4 C3 H3B 109.9 . . ?
H3A C3 H3B 108.3 . . ?
O2 C4 C3 108.7(6) . . ?
O2 C4 H4A 110.0 . . ?
C3 C4 H4A 110.0 . . ?
O2 C4 H4B 110.0 . . ?
C3 C4 H4B 110.0 . . ?
H4A C4 H4B 108.3 . . ?
O2 C5 C6 109.9(7) . . ?
O2 C5 H5A 109.7 . . ?
C6 C5 H5A 109.7 . . ?
O2 C5 H5B 109.7 . . ?
C6 C5 H5B 109.7 . . ?
H5A C5 H5B 108.2 . . ?
N2 C6 C5 113.8(7) . . ?
N2 C6 H6A 108.8 . . ?
C5 C6 H6A 108.8 . . ?
N2 C6 H6B 108.8 . . ?
C5 C6 H6B 108.8 . . ?
H6A C6 H6B 107.7 . . ?
N2 C7 C8 114.6(6) . . ?
N2 C7 H7A 108.6 . . ?
C8 C7 H7A 108.6 . . ?
N2 C7 H7B 108.6 . . ?
C8 C7 H7B 108.6 . . ?
H7A C7 H7B 107.6 . . ?
O3 C8 C7 109.5(6) . . ?
O3 C8 H8A 109.8 . . ?
C7 C8 H8A 109.8 . . ?
O3 C8 H8B 109.8 . . ?
C7 C8 H8B 109.8 . . ?
H8A C8 H8B 108.2 . . ?
O3 C9 C10 108.5(6) . . ?
O3 C9 H9A 110.0 . . ?
C10 C9 H9A 110.0 . . ?
O3 C9 H9B 110.0 . . ?
C10 C9 H9B 110.0 . . ?
H9A C9 H9B 108.4 . . ?
O4 C10 C9 109.4(6) . . ?
O4 C10 H10A 109.8 . . ?
C9 C10 H10A 109.8 . . ?
O4 C10 H10B 109.8 . . ?
C9 C10 H10B 109.8 . . ?
H10A C10 H10B 108.2 . . ?
O4 C11 C12 109.6(6) . . ?
O4 C11 H11A 109.8 . . ?
C12 C11 H11A 109.8 . . ?
O4 C11 H11B 109.8 . . ?
C12 C11 H11B 109.8 . . ?
H11A C11 H11B 108.2 . . ?
N1 C12 C11 114.2(6) . . ?
N1 C12 H12A 108.7 . . ?
C11 C12 H12A 108.7 . . ?
N1 C12 H12B 108.7 . . ?
C11 C12 H12B 108.7 . . ?
H12A C12 H12B 107.6 . . ?
N1 C13 C14 113.5(6) . . ?
N1 C13 H13A 108.9 . . ?
C14 C13 H13A 108.9 . . ?
N1 C13 H13B 108.9 . . ?
C14 C13 H13B 108.9 . . ?
H13A C13 H13B 107.7 . . ?
O5 C14 C13 109.9(6) . . ?
O5 C14 H14A 109.7 . . ?
C13 C14 H14A 109.7 . . ?
O5 C14 H14B 109.7 . . ?
C13 C14 H14B 109.7 . . ?
H14A C14 H14B 108.2 . . ?
O5 C15 C16 108.2(6) . . ?
O5 C15 H15A 110.0 . . ?
C16 C15 H15A 110.0 . . ?
O5 C15 H15B 110.0 . . ?
C16 C15 H15B 110.0 . . ?
H15A C15 H15B 108.4 . . ?
O6 C16 C15 108.7(5) . . ?
O6 C16 H16A 110.0 . . ?
C15 C16 H16A 110.0 . . ?
O6 C16 H16B 110.0 . . ?
C15 C16 H16B 110.0 . . ?
H16A C16 H16B 108.3 . . ?
O6 C17 C18 108.9(5) . . ?
O6 C17 H17A 109.9 . . ?
C18 C17 H17A 109.9 . . ?
O6 C17 H17B 109.9 . . ?
C18 C17 H17B 109.9 . . ?
H17A C17 H17B 108.3 . . ?
N2 C18 C17 113.0(6) . . ?
N2 C18 H18A 109.0 . . ?
C17 C18 H18A 109.0 . . ?
N2 C18 H18B 109.0 . . ?
C17 C18 H18B 109.0 . . ?
H18A C18 H18B 107.8 . . ?
O7 K6 O9 117.28(14) . . ?
O7 K6 O11 98.79(14) . . ?
O9 K6 O11 138.60(14) . . ?
O7 K6 O8 60.47(14) . . ?
O9 K6 O8 97.11(14) . . ?
O11 K6 O8 119.11(14) . . ?
O7 K6 O10 96.49(13) . . ?
O9 K6 O10 60.65(13) . . ?
O11 K6 O10 97.62(13) . . ?
O8 K6 O10 137.99(14) . . ?
O7 K6 O12 140.73(14) . . ?
O9 K6 O12 97.09(13) . . ?
O11 K6 O12 60.21(13) . . ?
O8 K6 O12 98.97(14) . . ?
O10 K6 O12 117.74(13) . . ?
O7 K6 N4 120.01(14) . . ?
O9 K6 N4 60.33(13) . . ?
O11 K6 N4 119.15(14) . . ?
O8 K6 N4 60.74(14) . . ?
O10 K6 N4 119.80(14) . . ?
O12 K6 N4 60.19(13) . . ?
O7 K6 N3 60.03(14) . . ?
O9 K6 N3 119.74(14) . . ?
O11 K6 N3 60.76(14) . . ?
O8 K6 N3 119.28(14) . . ?
O10 K6 N3 60.26(13) . . ?
O12 K6 N3 119.72(14) . . ?
N4 K6 N3 179.90(16) . . ?
C30 N3 C31 110.2(5) . . ?
C30 N3 C19 109.9(5) . . ?
C31 N3 C19 109.5(5) . . ?
C30 N3 K6 109.2(4) . . ?
C31 N3 K6 108.6(4) . . ?
C19 N3 K6 109.4(4) . . ?
C24 N4 C36 109.5(5) . . ?
C24 N4 C25 110.4(5) . . ?
C36 N4 C25 108.4(5) . . ?
C24 N4 K6 108.9(4) . . ?
C36 N4 K6 110.3(4) . . ?
C25 N4 K6 109.5(4) . . ?
C21 O7 C20 111.4(5) . . ?
C21 O7 K6 116.6(4) . . ?
C20 O7 K6 119.3(4) . . ?
C22 O8 C23 109.8(5) . . ?
C22 O8 K6 111.8(4) . . ?
C23 O8 K6 118.3(4) . . ?
C27 O9 C26 111.6(5) . . ?
C27 O9 K6 115.7(4) . . ?
C26 O9 K6 119.6(4) . . ?
C29 O10 C28 110.1(5) . . ?
C29 O10 K6 117.5(4) . . ?
C28 O10 K6 112.5(3) . . ?
C32 O11 C33 111.3(5) . . ?
C32 O11 K6 118.8(4) . . ?
C33 O11 K6 115.2(3) . . ?
C35 O12 C34 111.5(5) . . ?
C35 O12 K6 117.7(4) . . ?
C34 O12 K6 112.6(3) . . ?
N3 C19 C20 113.7(5) . . ?
N3 C19 H19A 108.8 . . ?
C20 C19 H19A 108.8 . . ?
N3 C19 H19B 108.8 . . ?
C20 C19 H19B 108.8 . . ?
H19A C19 H19B 107.7 . . ?
O7 C20 C19 108.6(5) . . ?
O7 C20 H20A 110.0 . . ?
C19 C20 H20A 110.0 . . ?
O7 C20 H20B 110.0 . . ?
C19 C20 H20B 110.0 . . ?
H20A C20 H20B 108.3 . . ?
O7 C21 C22 109.9(5) . . ?
O7 C21 H21A 109.7 . . ?
C22 C21 H21A 109.7 . . ?
O7 C21 H21B 109.7 . . ?
C22 C21 H21B 109.7 . . ?
H21A C21 H21B 108.2 . . ?
O8 C22 C21 109.7(6) . . ?
O8 C22 H22A 109.7 . . ?
C21 C22 H22A 109.7 . . ?
O8 C22 H22B 109.7 . . ?
C21 C22 H22B 109.7 . . ?
H22A C22 H22B 108.2 . . ?
O8 C23 C24 109.8(6) . . ?
O8 C23 H23A 109.7 . . ?
C24 C23 H23A 109.7 . . ?
O8 C23 H23B 109.7 . . ?
C24 C23 H23B 109.7 . . ?
H23A C23 H23B 108.2 . . ?
N4 C24 C23 113.2(6) . . ?
N4 C24 H24A 108.9 . . ?
C23 C24 H24A 108.9 . . ?
N4 C24 H24B 108.9 . . ?
C23 C24 H24B 108.9 . . ?
H24A C24 H24B 107.7 . . ?
N4 C25 C26 114.0(5) . . ?
N4 C25 H25A 108.7 . . ?
C26 C25 H25A 108.7 . . ?
N4 C25 H25B 108.7 . . ?
C26 C25 H25B 108.7 . . ?
H25A C25 H25B 107.6 . . ?
O9 C26 C25 109.3(5) . . ?
O9 C26 H26A 109.8 . . ?
C25 C26 H26A 109.8 . . ?
O9 C26 H26B 109.8 . . ?
C25 C26 H26B 109.8 . . ?
H26A C26 H26B 108.3 . . ?
O9 C27 C28 110.4(5) . . ?
O9 C27 H27A 109.6 . . ?
C28 C27 H27A 109.6 . . ?
O9 C27 H27B 109.6 . . ?
C28 C27 H27B 109.6 . . ?
H27A C27 H27B 108.1 . . ?
O10 C28 C27 109.8(5) . . ?
O10 C28 H28A 109.7 . . ?
C27 C28 H28A 109.7 . . ?
O10 C28 H28B 109.7 . . ?
C27 C28 H28B 109.7 . . ?
H28A C28 H28B 108.2 . . ?
O10 C29 C30 109.2(5) . . ?
O10 C29 H29A 109.8 . . ?
C30 C29 H29A 109.8 . . ?
O10 C29 H29B 109.8 . . ?
C30 C29 H29B 109.8 . . ?
H29A C29 H29B 108.3 . . ?
N3 C30 C29 113.6(5) . . ?
N3 C30 H30A 108.9 . . ?
C29 C30 H30A 108.9 . . ?
N3 C30 H30B 108.9 . . ?
C29 C30 H30B 108.9 . . ?
H30A C30 H30B 107.7 . . ?
N3 C31 C32 114.2(5) . . ?
N3 C31 H31A 108.7 . . ?
C32 C31 H31A 108.7 . . ?
N3 C31 H31B 108.7 . . ?
C32 C31 H31B 108.7 . . ?
H31A C31 H31B 107.6 . . ?
O11 C32 C31 110.3(5) . . ?
O11 C32 H32A 109.6 . . ?
C31 C32 H32A 109.6 . . ?
O11 C32 H32B 109.6 . . ?
C31 C32 H32B 109.6 . . ?
H32A C32 H32B 108.1 . . ?
O11 C33 C34 109.4(5) . . ?
O11 C33 H33A 109.8 . . ?
C34 C33 H33A 109.8 . . ?
O11 C33 H33B 109.8 . . ?
C34 C33 H33B 109.8 . . ?
H33A C33 H33B 108.2 . . ?
O12 C34 C33 109.3(5) . . ?
O12 C34 H34A 109.8 . . ?
C33 C34 H34A 109.8 . . ?
O12 C34 H34B 109.8 . . ?
C33 C34 H34B 109.8 . . ?
H34A C34 H34B 108.3 . . ?
O12 C35 C36 110.2(5) . . ?
O12 C35 H35A 109.6 . . ?
C36 C35 H35A 109.6 . . ?
O12 C35 H35B 109.6 . . ?
C36 C35 H35B 109.6 . . ?
H35A C35 H35B 108.1 . . ?
N4 C36 C35 113.3(5) . . ?
N4 C36 H36A 108.9 . . ?
C35 C36 H36A 108.9 . . ?
N4 C36 H36B 108.9 . . ?
C35 C36 H36B 108.9 . . ?
H36A C36 H36B 107.7 . . ?
K2 N5 K4 71.97(19) 4_566 . ?
K2 N5 H5C 96.0 4_566 . ?
K4 N5 H5C 123.3 . . ?
K2 N5 H5D 83.6 4_566 . ?
K4 N5 H5D 123.1 . . ?
H5C N5 H5D 109.5 . . ?
K2 N5 H5E 144.3 4_566 . ?
K4 N5 H5E 73.2 . . ?
H5C N5 H5E 109.5 . . ?
H5D N5 H5E 109.5 . . ?
K2 N6 H6C 109.5 4_566 . ?
K2 N6 H6D 109.5 4_566 . ?
H6C N6 H6D 109.5 . . ?
K2 N6 H6E 109.5 4_566 . ?
H6C N6 H6E 109.5 . . ?
H6D N6 H6E 109.5 . . ?
K4 N7 K2 75.40(18) . 4_566 ?
K4 N7 H7C 84.2 . . ?
K2 N7 H7C 120.4 4_566 . ?
K4 N7 H7D 147.3 . . ?
K2 N7 H7D 72.1 4_566 . ?
H7C N7 H7D 109.5 . . ?
K4 N7 H7E 92.4 . . ?
K2 N7 H7E 126.5 4_566 . ?
H7C N7 H7E 109.5 . . ?
H7D N7 H7E 109.5 . . ?
K4 N8 H8C 109.5 . . ?
K4 N8 H8D 109.5 . . ?
H8C N8 H8D 109.5 . . ?
K4 N8 H8E 109.5 . . ?
H8C N8 H8E 109.5 . . ?
H8D N8 H8E 109.5 . . ?
K4 N9 H9C 109.5 . . ?
K4 N9 H9D 109.5 . . ?
H9C N9 H9D 109.5 . . ?
K4 N9 H9E 109.5 . . ?
H9C N9 H9E 109.5 . . ?
H9D N9 H9E 109.5 . . ?
K3 N10 K3 71.75(17) . 3_665 ?
K3 N10 H10C 127.0 . . ?
K3 N10 H10C 86.6 3_665 . ?
K3 N10 H10D 119.3 . . ?
K3 N10 H10D 93.1 3_665 . ?
H10C N10 H10D 109.5 . . ?
K3 N10 H10E 73.7 . . ?
K3 N10 H10E 144.8 3_665 . ?
H10C N10 H10E 109.5 . . ?
H10D N10 H10E 109.5 . . ?
K3 N11 H11C 109.5 . . ?
K3 N11 H11D 109.5 . . ?
H11C N11 H11D 109.5 . . ?
K3 N11 H11E 109.5 . . ?
H11C N11 H11E 109.5 . . ?
H11D N11 H11E 109.5 . . ?
H12C N12 H12D 109.5 . . ?
H12C N12 H12E 109.5 . . ?
H12D N12 H12E 109.5 . . ?
H13C N13 H13D 109.5 . . ?
H13C N13 H13E 109.5 . . ?
H13D N13 H13E 109.5 . . ?
H14C N14 H14D 109.5 . . ?
H14C N14 H14E 109.5 . . ?
H14D N14 H14E 109.5 . . ?
H15C N15 H15D 109.5 . . ?
H15C N15 H15E 109.5 . . ?
H15D N15 H15E 109.5 . . ?
H16C N16 H16D 109.5 . . ?
H16C N16 H16E 109.5 . . ?
H16D N16 H16E 109.5 . . ?
H17C N17 H17D 109.5 . . ?
H17C N17 H17E 109.5 . . ?
H17D N17 H17E 109.5 . . ?
H18C N18 H18D 109.5 . . ?
H18C N18 H18E 109.5 . . ?
H18D N18 H18E 109.5 . . ?
H19C N19 H19D 109.5 . . ?
H19C N19 H19E 109.5 . . ?
H19D N19 H19E 109.5 . . ?

loop_
_geom_bond_atom_site_label_1
_geom_bond_atom_site_label_2
_geom_bond_distance
_geom_bond_site_symmetry_2
_geom_bond_publ_flag
Ge1 Co1 2.4317(9) . ?
Ge1 Ge4 2.6244(9) . ?
Ge1 Ge2 2.6374(9) . ?
Ge1 Ge3 2.8083(9) . ?
Ge1 Ge6 2.8851(9) . ?
Ge1 Ge5 2.9199(9) . ?
Ge2 Co1 2.4421(9) . ?
Ge2 Ge3 2.6682(9) . ?
Ge2 Ge7 2.6768(9) . ?
Ge2 Ge6 2.7221(9) . ?
Ge2 K1 3.4196(16) . ?
Ge3 Co1 2.4618(9) . ?
Ge3 Ge4 2.6963(10) . ?
Ge3 Ge7 2.7359(9) . ?
Ge3 Ge8 2.7664(10) . ?
Ge4 Co1 2.4484(9) . ?
Ge4 Ge8 2.6719(10) . ?
Ge4 Ge5 2.7229(9) . ?
Ge4 K2 3.5089(19) . ?
Ge5 Co1 2.4021(10) . ?
Ge5 Ge6 2.6099(9) . ?
Ge5 Ge9 2.9316(9) . ?
Ge5 K4 3.5051(18) . ?
Ge5 K2 3.917(2) . ?
Ge6 Co1 2.3940(9) . ?
Ge6 Ge9 2.8983(9) . ?
Ge6 K4 3.4248(18) . ?
Ge6 K1 3.7154(17) . ?
Ge7 Co1 2.4167(10) . ?
Ge7 Ge8 2.6264(9) . ?
Ge7 K3 3.5533(19) . ?
Ge7 K1 3.5972(16) . ?
Ge8 Co1 2.3934(9) . ?
Ge8 K3 3.514(2) . ?
Ge8 K2 3.5681(19) . ?
Ge9 Co1 2.1924(9) . ?
Ge9 Co2 2.1998(9) . ?
Ge9 Ge13 2.9056(9) . ?
Ge9 Ge10 2.9301(9) . ?
Ge9 Ge12 2.9303(9) . ?
Ge9 Ge11 2.9376(9) . ?
Ge9 K3 3.8557(18) . ?
Ge10 Co2 2.3927(10) . ?
Ge10 Ge11 2.6510(9) . ?
Ge10 Ge14 2.7027(9) . ?
Ge10 Ge15 2.7903(9) . ?
Ge10 K1 3.5406(17) . ?
Ge10 K1 3.5465(16) 3_666 ?
Ge10 K3 3.676(2) . ?
Ge11 Co2 2.4041(9) . ?
Ge11 Ge17 2.6637(9) . ?
Ge11 K1 3.5599(16) . ?
Ge11 K1 3.6809(16) 3_666 ?
Ge11 K4 3.9040(19) . ?
Ge12 Co2 2.4184(10) . ?
Ge12 Ge13 2.6061(9) . ?
Ge12 Ge17 2.6638(9) . ?
Ge12 K2 3.864(2) . ?
Ge12 K4 3.866(2) . ?
Ge13 Co2 2.3932(9) . ?
Ge13 Ge14 2.7351(10) . ?
Ge13 Ge16 2.8129(9) . ?
Ge13 K2 3.5535(19) . ?
Ge13 K3 3.652(2) . ?
Ge14 Co2 2.4528(10) . ?
Ge14 Ge15 2.6567(10) . ?
Ge14 Ge16 2.6609(10) . ?
Ge14 K3 3.5995(19) . ?
Ge15 Co2 2.4481(9) . ?
Ge15 Ge17 2.7170(10) . ?
Ge15 Ge16 2.7542(9) . ?
Ge15 K1 3.6578(16) 3_666 ?
Ge16 Co2 2.4412(9) . ?
Ge16 Ge17 2.6751(9) . ?
Ge17 Co2 2.4385(10) . ?
Ge17 K4 3.621(2) . ?
K1 Ge10 3.5464(16) 3_666 ?
K1 Ge15 3.6578(16) 3_666 ?
K1 Ge11 3.6810(16) 3_666 ?
K1 K1 4.129(3) 3_666 ?
K2 N7 2.878(8) 4_565 ?
K2 N6 2.942(8) 4_565 ?
K2 N5 2.961(8) 4_565 ?
K2 K4 3.511(3) 4_565 ?
K3 N11 2.815(10) . ?
K3 N10 2.986(8) . ?
K3 N10 3.010(7) 3_665 ?
K3 K3 3.513(4) 3_665 ?
K3 H10E 2.8660 . ?
K4 N7 2.863(7) . ?
K4 N5 3.014(9) . ?
K4 N9 3.043(11) . ?
K4 N8 3.095(14) . ?
K4 K2 3.511(3) 4_566 ?
K4 H5E 2.8855 . ?
K4 H7C 2.9158 . ?
K4 H7E 3.0403 . ?
K5 O2 2.836(5) . ?
K5 O5 2.859(5) . ?
K5 O4 2.867(5) . ?
K5 O6 2.882(4) . ?
K5 O3 2.892(5) . ?
K5 O1 2.912(5) . ?
K5 N2 2.987(5) . ?
K5 N1 2.994(5) . ?
N1 C13 1.467(9) . ?
N1 C1 1.488(8) . ?
N1 C12 1.492(9) . ?
N2 C7 1.472(10) . ?
N2 C18 1.473(10) . ?
N2 C6 1.492(9) . ?
O1 C3 1.428(8) . ?
O1 C2 1.428(8) . ?
O2 C5 1.428(8) . ?
O2 C4 1.433(8) . ?
O3 C8 1.420(9) . ?
O3 C9 1.441(9) . ?
O4 C11 1.426(9) . ?
O4 C10 1.433(9) . ?
O5 C14 1.432(8) . ?
O5 C15 1.433(8) . ?
O6 C17 1.423(8) . ?
O6 C16 1.436(8) . ?
C1 C2 1.509(10) . ?
C1 H1A 0.9900 . ?
C1 H1B 0.9900 . ?
C2 H2A 0.9900 . ?
C2 H2B 0.9900 . ?
C3 C4 1.498(10) . ?
C3 H3A 0.9900 . ?
C3 H3B 0.9900 . ?
C4 H4A 0.9900 . ?
C4 H4B 0.9900 . ?
C5 C6 1.503(13) . ?
C5 H5A 0.9900 . ?
C5 H5B 0.9900 . ?
C6 H6A 0.9900 . ?
C6 H6B 0.9900 . ?
C7 C8 1.494(12) . ?
C7 H7A 0.9900 . ?
C7 H7B 0.9900 . ?
C8 H8A 0.9900 . ?
C8 H8B 0.9900 . ?
C9 C10 1.477(13) . ?
C9 H9A 0.9900 . ?
C9 H9B 0.9900 . ?
C10 H10A 0.9900 . ?
C10 H10B 0.9900 . ?
C11 C12 1.494(11) . ?
C11 H11A 0.9900 . ?
C11 H11B 0.9900 . ?
C12 H12A 0.9900 . ?
C12 H12B 0.9900 . ?
C13 C14 1.503(12) . ?
C13 H13A 0.9900 . ?
C13 H13B 0.9900 . ?
C14 H14A 0.9900 . ?
C14 H14B 0.9900 . ?
C15 C16 1.492(11) . ?
C15 H15A 0.9900 . ?
C15 H15B 0.9900 . ?
C16 H16A 0.9900 . ?
C16 H16B 0.9900 . ?
C17 C18 1.495(10) . ?
C17 H17A 0.9900 . ?
C17 H17B 0.9900 . ?
C18 H18A 0.9900 . ?
C18 H18B 0.9900 . ?
K6 O7 2.809(4) . ?
K6 O9 2.812(4) . ?
K6 O11 2.813(4) . ?
K6 O8 2.825(4) . ?
K6 O10 2.848(4) . ?
K6 O12 2.871(4) . ?
K6 N4 2.998(5) . ?
K6 N3 3.009(6) . ?
N3 C30 1.457(8) . ?
N3 C31 1.474(8) . ?
N3 C19 1.485(8) . ?
N4 C24 1.473(8) . ?
N4 C36 1.475(8) . ?
N4 C25 1.481(8) . ?
O7 C21 1.423(8) . ?
O7 C20 1.424(9) . ?
O8 C22 1.434(8) . ?
O8 C23 1.437(9) . ?
O9 C27 1.423(8) . ?
O9 C26 1.437(8) . ?
O10 C29 1.415(8) . ?
O10 C28 1.440(8) . ?
O11 C32 1.424(8) . ?
O11 C33 1.440(7) . ?
O12 C35 1.419(8) . ?
O12 C34 1.435(7) . ?
C19 C20 1.501(10) . ?
C19 H19A 0.9900 . ?
C19 H19B 0.9900 . ?
C20 H20A 0.9900 . ?
C20 H20B 0.9900 . ?
C21 C22 1.487(11) . ?
C21 H21A 0.9900 . ?
C21 H21B 0.9900 . ?
C22 H22A 0.9900 . ?
C22 H22B 0.9900 . ?
C23 C24 1.511(10) . ?
C23 H23A 0.9900 . ?
C23 H23B 0.9900 . ?
C24 H24A 0.9900 . ?
C24 H24B 0.9900 . ?
C25 C26 1.498(10) . ?
C25 H25A 0.9900 . ?
C25 H25B 0.9900 . ?
C26 H26A 0.9900 . ?
C26 H26B 0.9900 . ?
C27 C28 1.491(10) . ?
C27 H27A 0.9900 . ?
C27 H27B 0.9900 . ?
C28 H28A 0.9900 . ?
C28 H28B 0.9900 . ?
C29 C30 1.523(9) . ?
C29 H29A 0.9900 . ?
C29 H29B 0.9900 . ?
C30 H30A 0.9900 . ?
C30 H30B 0.9900 . ?
C31 C32 1.507(10) . ?
C31 H31A 0.9900 . ?
C31 H31B 0.9900 . ?
C32 H32A 0.9900 . ?
C32 H32B 0.9900 . ?
C33 C34 1.481(9) . ?
C33 H33A 0.9900 . ?
C33 H33B 0.9900 . ?
C34 H34A 0.9900 . ?
C34 H34B 0.9900 . ?
C35 C36 1.518(10) . ?
C35 H35A 0.9900 . ?
C35 H35B 0.9900 . ?
C36 H36A 0.9900 . ?
C36 H36B 0.9900 . ?
N5 K2 2.961(8) 4_566 ?
N5 H5C 0.9100 . ?
N5 H5D 0.9100 . ?
N5 H5E 0.9100 . ?
N6 K2 2.942(8) 4_566 ?
N6 H6C 0.9100 . ?
N6 H6D 0.9100 . ?
N6 H6E 0.9100 . ?
N7 K2 2.878(8) 4_566 ?
N7 H7C 0.9100 . ?
N7 H7D 0.9100 . ?
N7 H7E 0.9100 . ?
N8 H8C 0.9100 . ?
N8 H8D 0.9100 . ?
N8 H8E 0.9100 . ?
N9 H9C 0.9100 . ?
N9 H9D 0.9100 . ?
N9 H9E 0.9100 . ?
N10 K3 3.010(7) 3_665 ?
N10 H10C 0.9100 . ?
N10 H10D 0.9100 . ?
N10 H10E 0.9100 . ?
N11 H11C 0.9100 . ?
N11 H11D 0.9100 . ?
N11 H11E 0.9100 . ?
N12 H12C 0.9100 . ?
N12 H12D 0.9100 . ?
N12 H12E 0.9100 . ?
N13 H13C 0.9100 . ?
N13 H13D 0.9100 . ?
N13 H13E 0.9100 . ?
N14 H14C 0.9100 . ?
N14 H14D 0.9100 . ?
N14 H14E 0.9100 . ?
N15 H15C 0.9100 . ?
N15 H15D 0.9100 . ?
N15 H15E 0.9100 . ?
N16 H16C 0.9100 . ?
N16 H16D 0.9101 . ?
N16 H16E 0.9100 . ?
N17 H17C 0.9100 . ?
N17 H17D 0.9100 . ?
N17 H17E 0.9100 . ?
N18 H18C 0.9100 . ?
N18 H18D 0.9100 . ?
N18 H18E 0.9100 . ?
N19 H19C 0.9100 . ?
N19 H19D 0.9100 . ?
N19 H19E 0.9100 . ?
